data_7714139
loop_
_publ_author_name
'Tatarin, Sergei V.'
'Meshcheriakova, Elizaveta A.'
'Kozyukhin, Sergey'
'Emets, Victor'
'Bezzubov, Stanislav'

_publ_section_title
;
 Rational design of efficient photosensitizers based on cyclometalated
 iridium(III) complexes with 2-arylbenzimidazole and aromatic 1,3-diketone
 ligands
;
_journal_name_full 'Dalton Transactions'
_journal_paper_doi 10.1039/D3DT02789A
_journal_year 2023
_chemical_formula_moiety '0.5(C52 H37 Ir N6 O6), 0.5(C52 H38 Ir N6 O6), 0.5(C F3 O3 S)'
_chemical_formula_sum 'C52.5 H37.5 F1.5 Ir N6 O7.5 S0.5'
_chemical_formula_weight 1109.11
_space_group_crystal_system triclinic
_space_group_IT_number 2
_space_group_name_Hall '-P 1'
_space_group_name_H-M_alt 'P -1'
_atom_sites_solution_hydrogens mixed
_audit_creation_date 2023-08-27
_audit_creation_method
;
Olex2 1.3
(compiled 2020.11.12 svn.r5f609507 for OlexSys, GUI svn.r6408)
;
_audit_update_record
;
2023-08-27 deposited with the CCDC.	2023-10-06 downloaded from the CCDC.
;
_cell_angle_alpha 69.915(3)
_cell_angle_beta 80.152(3)
_cell_angle_gamma 72.408(4)
_cell_formula_units_Z 4
_cell_length_a 15.1677(14)
_cell_length_b 17.1131(17)
_cell_length_c 20.8414(18)
_cell_measurement_reflns_used 9207
_cell_measurement_temperature 150.00
_cell_measurement_theta_max 27.12
_cell_measurement_theta_min 2.21
_cell_volume 4829.4(8)
_computing_cell_refinement 'SAINT V8.40A (Bruker, 2019)'
_computing_data_collection 'APEX3 v.2017.3_0 (Bruker AXS, 2017)'
_computing_data_reduction 'SAINT V8.40A (Bruker, 2019)'
_computing_molecular_graphics 'Olex2 1.3 (Dolomanov et al., 2009)'
_computing_publication_material 'Olex2 1.3 (Dolomanov et al., 2009)'
_computing_structure_refinement 'SHELXL 2018/3 (Sheldrick, 2015)'
_computing_structure_solution 'SHELXT 2014/5 (Sheldrick, 2014)'
_diffrn_ambient_temperature 150.00
_diffrn_measured_fraction_theta_full 0.991
_diffrn_measured_fraction_theta_max 0.991
_diffrn_measurement_device_type 'Bruker D8 Venture'
_diffrn_measurement_method \w-scan
_diffrn_radiation_monochromator graphite
_diffrn_radiation_type MoK\a
_diffrn_radiation_wavelength 0.71073
_diffrn_reflns_av_R_equivalents 0.0625
_diffrn_reflns_av_unetI/netI 0.1022
_diffrn_reflns_Laue_measured_fraction_full 0.991
_diffrn_reflns_Laue_measured_fraction_max 0.991
_diffrn_reflns_limit_h_max 18
_diffrn_reflns_limit_h_min -17
_diffrn_reflns_limit_k_max 20
_diffrn_reflns_limit_k_min -20
_diffrn_reflns_limit_l_max 24
_diffrn_reflns_limit_l_min -24
_diffrn_reflns_number 40627
_diffrn_reflns_point_group_measured_fraction_full 0.991
_diffrn_reflns_point_group_measured_fraction_max 0.991
_diffrn_reflns_theta_full 25.049
_diffrn_reflns_theta_max 25.049
_diffrn_reflns_theta_min 1.914
_diffrn_source_current 1.4
_diffrn_source_power 0.07
_diffrn_source_target Mo
_diffrn_source_type 'fine-focus sealed X-ray tube'
_diffrn_source_voltage 50.0
_diffrn_standards_number 0
_exptl_absorpt_coefficient_mu 2.852
_exptl_absorpt_correction_T_max 0.6941
_exptl_absorpt_correction_T_min 0.5382
_exptl_absorpt_correction_type multi-scan
_exptl_absorpt_process_details
;
SADABS-2016/2 (Bruker,2016/2) was used for absorption correction.
wR2(int) was 0.1412 before and 0.0518 after correction.
The Ratio of minimum to maximum transmission is 0.7754.
The \l/2 correction factor is Not present.
;
_exptl_crystal_colour red
_exptl_crystal_colour_primary red
_exptl_crystal_density_diffrn 1.525
_exptl_crystal_description plate
_exptl_crystal_F_000 2212
_exptl_crystal_size_max 0.12
_exptl_crystal_size_mid 0.09
_exptl_crystal_size_min 0.02
_refine_diff_density_max 1.844
_refine_diff_density_min -1.481
_refine_diff_density_rms 0.147
_refine_ls_extinction_method none
_refine_ls_goodness_of_fit_ref 1.030
_refine_ls_hydrogen_treatment constr
_refine_ls_matrix_type full
_refine_ls_number_parameters 1280
_refine_ls_number_reflns 16928
_refine_ls_number_restraints 39
_refine_ls_restrained_S_all 1.043
_refine_ls_R_factor_all 0.0931
_refine_ls_R_factor_gt 0.0557
_refine_ls_shift/su_max 0.002
_refine_ls_shift/su_mean 0.000
_refine_ls_structure_factor_coef Fsqd
_refine_ls_weighting_details 'w=1/[\s^2^(Fo^2^)+(0.0549P)^2^] where P=(Fo^2^+2Fc^2^)/3'
_refine_ls_weighting_scheme calc
_refine_ls_wR_factor_gt 0.1147
_refine_ls_wR_factor_ref 0.1283
_reflns_Friedel_coverage 0.000
_reflns_number_gt 11224
_reflns_number_total 16928
_reflns_threshold_expression 'I > 2\s(I)'
_cod_data_source_file d3dt02789a2.cif
_cod_data_source_block me4
_cod_original_formula_sum 'C52.50 H37.50 F1.50 Ir N6 O7.50 S0.50'
_cod_database_code 7714139
_shelx_shelxl_version_number 2018/3
_shelx_space_group_comment
;
The symmetry employed for this shelxl refinement is uniquely defined
by the following loop, which should always be used as a source of
symmetry information in preference to the above space-group names.
They are only intended as comments.
;
_shelx_estimated_absorpt_t_max 0.945
_shelx_estimated_absorpt_t_min 0.726
_olex2_refinement_description
;
1. Fixed Uiso
 At 1.2 times of:
  All C(H) groups
 At 1.5 times of:
  All C(H,H,H) groups, All O(H) groups
2. Restrained distances
 O01G-C55 = O01G-C56
 1.44 with sigma of 0.02
 O1-C5 = O1-C0 = O1-C53
 1.44 with sigma of 0.02
 O1-C0 \\sim O1-C5
 with sigma of 0.02
 S003-O8 \\sim S003-O03Q \\sim S003-O038
 with sigma of 0.02
3. Uiso/Uaniso restraints and constraints
Uanis(C03M) \\sim Ueq: with sigma of 0.01 and sigma for terminal atoms of 0.02
Uanis(F03R) \\sim Ueq, Uanis(F03J) \\sim Ueq, Uanis(O8) \\sim Ueq, Uanis(O038)
\\sim Ueq: with sigma of 0.005 and sigma for terminal atoms of 0.01
Uanis(C25) = Uanis(C54)
Uanis(O1) = Uanis(C5) = Uanis(C0)
4. Others
 Fixed Sof: O2(0.5) C25(0.5) H25A(0.5) H25B(0.5) H25C(0.5) C0(0.4) H0A(0.4)
 H0B(0.4) H0C(0.4) C56(0.5) H56A(0.5) H56B(0.5) H56C(0.5) C55(0.5) H55A(0.5)
 H55B(0.5) H55C(0.5) C54(0.5) H54A(0.5) H54B(0.5) H54C(0.5) O7(0.5) C5(0.4)
 H5A(0.4) H5B(0.4) H5C(0.4) C53(0.2) H53A(0.2) H53B(0.2) H53C(0.2)
5.a Riding coordinates:
 O00C(H00C)
5.b Aromatic/amide H refined with riding coordinates:
 C45(H45), C00R(H00R), C00T(H00T), C44(H44), C010(H010), C39(H39), C014(H014),
 C018(H018), C019(H019), C01C(H01C), C01E(H01E), C49(H49), C01O(H01O),
 C01R(H01R), C50(H50), C2(H2), C01W(H01W), C3(H3), C22(H22), C43(H43), C48(H48),
  C024(H024), C026(H026), C027(H027), C02B(H02B), C02D(H02D), C02F(H02F),
 C02H(H02H), C30(H30), C02J(H02J), C17(H17), C02L(H02L), C26(H26), C02N(H02N),
 C19(H19), C02R(H02R), C02S(H02S), C02T(H02T), C02U(H02U), C14(H14), C18(H18),
 C030(H030), C23(H23), C10(H10), C034(H034), C31(H31), C036(H036), C37(H37),
 C039(H039), C6(H6), C03B(H03B), C38(H38), C12(H12), C13(H13), C36(H36),
 C16(H16), C11(H11), C34(H34), C33(H33), C32(H32)
5.c Idealised Me refined as rotating group:
 C03L(H03A,H03C,H03D), C25(H25A,H25B,H25C), C0(H0A,H0B,H0C), C56(H56A,H56B,
 H56C), C55(H55A,H55B,H55C), C54(H54A,H54B,H54C), C5(H5A,H5B,H5C), C53(H53A,
 H53B,H53C)
5.d Idealised tetrahedral OH refined as rotating group:
 O00A(H00A), O5(H5)
;
_smtbx_masks_void_probe_radius 1.2
_smtbx_masks_void_truncation_radius 1.2
_olex2_submission_special_instructions 'No special instructions were received'

loop_
_space_group_symop_operation_xyz
'x, y, z'
'-x, -y, -z'

loop_
_atom_site_label
_atom_site_type_symbol
_atom_site_fract_x
_atom_site_fract_y
_atom_site_fract_z
_atom_site_U_iso_or_equiv
_atom_site_adp_type
_atom_site_occupancy
_atom_site_site_symmetry_order
_atom_site_calc_flag
_atom_site_refinement_flags_posn
_atom_site_refinement_flags_adp
_atom_site_refinement_flags_occupancy
_atom_site_disorder_assembly
_atom_site_disorder_group
Ir1 Ir 0.62338(2) 0.75119(2) 0.31945(2) 0.02791(10) Uani 1 1 d . . . . .
Ir02 Ir 0.75393(2) 0.35129(2) 1.14684(2) 0.02822(10) Uani 1 1 d . . . . .
S003 S 0.1041(2) 0.7362(3) 1.1886(3) 0.1129(14) Uani 1 1 d D . . . .
O004 O 0.5600(4) 0.6169(4) 0.8343(3) 0.0418(15) Uani 1 1 d . . . . .
O4 O 0.7705(4) 0.6479(4) 0.6503(3) 0.0466(16) Uani 1 1 d . . . . .
N006 N 0.6669(4) 0.2733(4) 1.1689(3) 0.0292(16) Uani 1 1 d . . . . .
N007 N 0.8531(4) 0.4150(4) 1.1340(3) 0.0308(16) Uani 1 1 d . . . . .
N008 N 0.6341(4) 0.4522(4) 1.1556(3) 0.0264(15) Uani 1 1 d . . . . .
O6 O 1.0482(4) 0.4537(4) 0.4318(3) 0.0454(16) Uani 1 1 d . . . . .
O00A O 0.6817(4) 0.5265(4) 0.7950(3) 0.0434(15) Uani 1 1 d . . . . .
H00A H 0.676749 0.565879 0.757195 0.065 Uiso 1 1 calc R U . . .
O3 O 0.6356(4) 0.6118(4) 0.6756(3) 0.0514(17) Uani 1 1 d . . . . .
O00C O 0.3547(4) 0.6642(4) 1.2149(3) 0.0571(18) Uani 1 1 d . . . . .
H00C H 0.303730 0.695684 1.221817 0.086 Uiso 1 1 d R U . . .
N00D N 0.7226(5) 0.4184(4) 1.0436(3) 0.0312(16) Uani 1 1 d . . . . .
N5 N 0.6420(4) 0.7201(4) 0.4243(3) 0.0281(15) Uani 1 1 d . . . . .
N3 N 0.6920(4) 0.8462(4) 0.2832(3) 0.0264(15) Uani 1 1 d . . . . .
O00G O 0.3461(4) 0.6920(4) 1.1028(3) 0.0514(17) Uani 1 1 d . . . . .
O5 O 1.0650(4) 0.4514(4) 0.3238(3) 0.0546(18) Uani 1 1 d . . . . .
H5 H 1.120639 0.427020 0.332276 0.082 Uiso 1 1 calc R U . . .
N6 N 0.7585(4) 0.6623(4) 0.3317(3) 0.0281(15) Uani 1 1 d . . . . .
C00J C 0.6441(6) 0.4832(5) 1.0343(4) 0.0284(19) Uani 1 1 d . . . . .
C46 C 0.7242(6) 0.6647(5) 0.4466(4) 0.0303(19) Uani 1 1 d . . . . .
N4 N 0.7556(4) 0.9349(4) 0.1955(3) 0.0304(16) Uani 1 1 d . . . . .
N00M N 0.5882(5) 0.1868(4) 1.2452(3) 0.0325(16) Uani 1 1 d . . . . .
N2 N 0.4111(5) 0.6304(5) 0.3824(3) 0.0408(18) Uani 1 1 d . . . . .
C40 C 0.7395(5) 0.8838(5) 0.3106(4) 0.0278(18) Uani 1 1 d . . . . .
N00P N 1.0023(5) 0.4147(4) 1.1211(3) 0.0346(17) Uani 1 1 d . . . . .
C45 C 0.7440(6) 0.6426(5) 0.5145(4) 0.0310(19) Uani 1 1 d . . . . .
H45 H 0.803240 0.607117 0.528850 0.037 Uiso 1 1 calc R U . . .
C00R C 0.5158(5) 0.5691(5) 1.0956(4) 0.0303(19) Uani 1 1 d . . . . .
H00R H 0.489762 0.604597 1.053518 0.036 Uiso 1 1 calc R U . . .
C00S C 0.5949(5) 0.5036(5) 1.0965(4) 0.0271(18) Uani 1 1 d . . . . .
C00T C 0.5137(6) 0.5291(5) 1.2174(4) 0.035(2) Uani 1 1 d . . . . .
H00T H 0.485747 0.536163 1.260130 0.042 Uiso 1 1 calc R U . . .
C00U C 0.6292(6) 0.5567(6) 0.8429(4) 0.036(2) Uani 1 1 d . . . . .
C44 C 0.5777(6) 0.7503(5) 0.4698(4) 0.0306(19) Uani 1 1 d . . . . .
H44 H 0.520447 0.789246 0.454146 0.037 Uiso 1 1 calc R U . . .
O00W O 0.7663(5) 0.1715(4) 1.4615(3) 0.0588(19) Uani 1 1 d . . . . .
C00X C 0.7036(6) 0.2427(5) 1.2830(4) 0.0296(19) Uani 1 1 d . . . . .
C35 C 0.7786(6) 0.9417(5) 0.2554(4) 0.0304(19) Uani 1 1 d . . . . .
C21 C 0.6172(5) 0.7812(5) 0.2165(4) 0.0292(19) Uani 1 1 d . . . . .
C010 C 0.4452(6) 0.1859(6) 1.3162(4) 0.041(2) Uani 1 1 d . . . . .
H010 H 0.419445 0.241519 1.286105 0.049 Uiso 1 1 calc R U . . .
C39 C 0.7538(6) 0.8748(5) 0.3767(4) 0.040(2) Uani 1 1 d . . . . .
H39 H 0.728076 0.836347 0.414671 0.048 Uiso 1 1 calc R U . . .
C012 C 0.8692(6) 0.2605(5) 1.1333(4) 0.032(2) Uani 1 1 d . . . . .
C013 C 0.6177(6) 0.2487(5) 1.1325(4) 0.0303(19) Uani 1 1 d . . . . .
C014 C 0.6993(6) 0.2018(5) 1.3539(4) 0.034(2) Uani 1 1 d . . . . .
H014 H 0.654522 0.170527 1.375682 0.041 Uiso 1 1 calc R U . . .
C15 C 0.4799(6) 0.5534(6) 0.3920(4) 0.041(2) Uani 1 1 d . . . . .
C29 C 0.7933(6) 0.9703(5) 0.1271(4) 0.035(2) Uani 1 1 d . . . . .
C017 C 0.6494(6) 0.2347(5) 1.2364(4) 0.0296(19) Uani 1 1 d . . . . .
C018 C 0.6139(5) 0.2654(5) 1.0627(4) 0.0314(19) Uani 1 1 d . . . . .
H018 H 0.646989 0.302220 1.029331 0.038 Uiso 1 1 calc R U . . .
C019 C 0.5110(6) 0.1703(5) 1.0921(5) 0.045(2) Uani 1 1 d . . . . .
H019 H 0.475404 0.143589 1.077143 0.055 Uiso 1 1 calc R U . . .
C01A C 0.7655(6) 0.2941(5) 1.2487(4) 0.0304(19) Uani 1 1 d . . . . .
C01B C 0.5376(6) 0.1453(5) 1.3063(4) 0.032(2) Uani 1 1 d . . . . .
C01C C 0.7451(6) 0.4403(5) 0.9235(4) 0.034(2) Uani 1 1 d . . . . .
H01C H 0.781836 0.424781 0.885768 0.040 Uiso 1 1 calc R U . . .
N1 N 0.5457(5) 0.6641(4) 0.3488(3) 0.0382(18) Uani 1 1 d . . . . .
C01E C 0.5928(6) 0.4654(5) 1.2156(4) 0.036(2) Uani 1 1 d . . . . .
H01E H 0.619763 0.429305 1.257235 0.043 Uiso 1 1 calc R U . . .
C9 C 0.3134(6) 0.6352(6) 0.4023(5) 0.046(2) Uani 1 1 d . . . . .
O01G O 1.1257(5) 0.0768(5) 1.1293(4) 0.076(2) Uani 1 1 d D . . . .
C49 C 0.8127(6) 0.6349(5) 0.2812(4) 0.036(2) Uani 1 1 d . . . . .
H49 H 0.791721 0.657152 0.236345 0.044 Uiso 1 1 calc R U . . .
C41 C 0.6984(7) 0.6411(5) 0.6351(4) 0.038(2) Uani 1 1 d . . . . .
C01J C 0.6636(6) 0.5063(5) 0.9124(4) 0.0316(19) Uani 1 1 d . . . . .
C01K C 1.1005(6) 0.3816(5) 1.1227(4) 0.035(2) Uani 1 1 d . . . . .
C01L C 0.4735(6) 0.5835(5) 1.1577(4) 0.032(2) Uani 1 1 d . . . . .
C1 C 0.4942(6) 0.8288(5) 0.3172(4) 0.039(2) Uani 1 1 d . . . . .
C42 C 0.6771(6) 0.6725(5) 0.5610(4) 0.033(2) Uani 1 1 d . . . . .
C01O C 1.1533(6) 0.3720(5) 1.0634(5) 0.045(2) Uani 1 1 d . . . . .
H01O H 1.125804 0.391764 1.021044 0.054 Uiso 1 1 calc R U . . .
C01P C 0.5679(5) 0.1934(5) 1.1800(4) 0.0289(19) Uani 1 1 d . . . . .
C8 C 0.4538(6) 0.6975(6) 0.3558(4) 0.037(2) Uani 1 1 d . . . . .
C01R C 0.5589(6) 0.2251(5) 1.0438(4) 0.039(2) Uani 1 1 d . . . . .
H01R H 0.554277 0.235648 0.996534 0.047 Uiso 1 1 calc R U . . .
C50 C 0.8974(6) 0.5755(5) 0.2926(4) 0.040(2) Uani 1 1 d . . . . .
H50 H 0.933997 0.556979 0.256105 0.048 Uiso 1 1 calc R U . . .
C01T C 0.3843(6) 0.6519(6) 1.1554(5) 0.044(2) Uani 1 1 d . . . . .
C2 C 0.4664(6) 0.9212(5) 0.2978(4) 0.036(2) Uani 1 1 d . . . . .
H2 H 0.512438 0.951980 0.286795 0.043 Uiso 1 1 calc R U . . .
C01V C 0.9549(6) 0.2788(5) 1.1316(4) 0.0313(19) Uani 1 1 d . . . . .
C01W C 0.5141(6) 0.1542(5) 1.1611(4) 0.033(2) Uani 1 1 d . . . . .
H01W H 0.480570 0.117653 1.194314 0.040 Uiso 1 1 calc R U . . .
C27 C 0.6588(6) 0.8463(5) 0.1755(4) 0.0320(19) Uani 1 1 d . . . . .
C3 C 0.3753(7) 0.9655(6) 0.2949(5) 0.052(3) Uani 1 1 d . . . . .
H3 H 0.359963 1.026754 0.280598 0.062 Uiso 1 1 calc R U . . .
C22 C 0.5724(7) 0.7488(5) 0.1821(4) 0.044(2) Uani 1 1 d . . . . .
H22 H 0.544640 0.703363 0.207728 0.053 Uiso 1 1 calc R U . . .
C020 C 0.9403(6) 0.3667(5) 1.1299(4) 0.0307(19) Uani 1 1 d . . . . .
C43 C 0.5926(6) 0.7266(5) 0.5378(4) 0.034(2) Uani 1 1 d . . . . .
H43 H 0.545274 0.747237 0.568835 0.041 Uiso 1 1 calc R U . . .
C48 C 0.8730(5) 0.5723(5) 0.4108(4) 0.0294(19) Uani 1 1 d . . . . .
H48 H 0.892640 0.551813 0.455969 0.035 Uiso 1 1 calc R U . . .
C20 C 0.5643(6) 0.5746(5) 0.3700(4) 0.036(2) Uani 1 1 d . . . . .
C024 C 1.2482(6) 0.3324(6) 1.0677(5) 0.047(2) Uani 1 1 d . . . . .
H024 H 1.286039 0.323155 1.028235 0.056 Uiso 1 1 calc R U . . .
C025 C 0.9495(6) 0.5001(5) 1.1177(4) 0.032(2) Uani 1 1 d . . . . .
C026 C 0.6133(6) 0.5284(5) 0.9689(4) 0.0312(19) Uani 1 1 d . . . . .
H026 H 0.558142 0.574225 0.963017 0.037 Uiso 1 1 calc R U . . .
C027 C 0.9778(7) 0.5730(6) 1.1072(4) 0.045(2) Uani 1 1 d . . . . .
H027 H 1.041716 0.571371 1.102745 0.055 Uiso 1 1 calc R U . . .
C47 C 0.7889(5) 0.6317(5) 0.3948(4) 0.0280(19) Uani 1 1 d . . . . .
F029 F -0.0641(6) 0.7628(5) 1.2437(4) 0.119(3) Uani 1 1 d . . . . .
C4 C 0.3049(6) 0.9259(7) 0.3118(6) 0.062(3) Uani 1 1 d . . . . .
C02B C 0.8265(7) 0.2553(6) 1.3592(4) 0.046(2) Uani 1 1 d . . . . .
H02B H 0.869868 0.258748 1.385355 0.055 Uiso 1 1 calc R U . . .
C02C C 0.8574(6) 0.4991(5) 1.1253(4) 0.0291(19) Uani 1 1 d . . . . .
C02D C 1.2860(7) 0.3073(6) 1.1279(6) 0.057(3) Uani 1 1 d . . . . .
H02D H 1.350601 0.280383 1.130420 0.068 Uiso 1 1 calc R U . . .
O1 O 0.2135(5) 0.9756(5) 0.3089(4) 0.086(2) Uani 1 1 d D . . . .
C02F C 0.8160(7) 0.6487(5) 1.1107(4) 0.040(2) Uani 1 1 d . . . . .
H02F H 0.769894 0.701464 1.107515 0.048 Uiso 1 1 calc R U . . .
C7 C 0.4190(6) 0.7903(5) 0.3353(4) 0.035(2) Uani 1 1 d . . . . .
C02H C 0.7725(6) 0.3973(5) 0.9886(4) 0.0319(19) Uani 1 1 d . . . . .
H02H H 0.827852 0.351664 0.995383 0.038 Uiso 1 1 calc R U . . .
C30 C 0.7536(7) 1.0544(5) 0.0898(4) 0.041(2) Uani 1 1 d . . . . .
H30 H 0.702756 1.089550 0.109293 0.049 Uiso 1 1 calc R U . . .
C02J C 0.5786(7) 0.0670(5) 1.3470(4) 0.042(2) Uani 1 1 d . . . . .
H02J H 0.642085 0.039903 1.338368 0.051 Uiso 1 1 calc R U . . .
C17 C 0.5575(8) 0.4061(6) 0.4186(6) 0.066(3) Uani 1 1 d . . . . .
H17 H 0.556648 0.347231 0.435330 0.079 Uiso 1 1 calc R U . . .
C02L C 0.7887(6) 0.5748(5) 1.1222(4) 0.033(2) Uani 1 1 d . . . . .
H02L H 0.724940 0.575790 1.127698 0.040 Uiso 1 1 calc R U . . .
C26 C 0.6544(7) 0.8802(6) 0.1043(4) 0.054(3) Uani 1 1 d . . . . .
H26 H 0.682675 0.925085 0.078069 0.065 Uiso 1 1 calc R U . . .
C02N C 0.9606(7) 0.1195(6) 1.1257(5) 0.047(2) Uani 1 1 d . . . . .
H02N H 0.962112 0.065674 1.121335 0.057 Uiso 1 1 calc R U . . .
C28 C 0.7038(5) 0.8767(5) 0.2148(4) 0.0294(19) Uani 1 1 d . . . . .
C02P C 0.7623(6) 0.2084(5) 1.3911(4) 0.038(2) Uani 1 1 d . . . . .
C19 C 0.6465(7) 0.5123(5) 0.3701(4) 0.044(2) Uani 1 1 d . . . . .
H19 H 0.703915 0.526641 0.353930 0.053 Uiso 1 1 calc R U . . .
C02R C 1.0407(6) 0.2196(5) 1.1304(4) 0.042(2) Uani 1 1 d . . . . .
H02R H 1.096279 0.234212 1.130513 0.050 Uiso 1 1 calc R U . . .
C02S C 0.9099(7) 0.6480(6) 1.1035(4) 0.042(2) Uani 1 1 d . . . . .
H02S H 0.926433 0.699963 1.096007 0.050 Uiso 1 1 calc R U . . .
C02T C 1.2314(7) 0.3202(6) 1.1878(5) 0.053(3) Uani 1 1 d . . . . .
H02T H 1.258645 0.302594 1.229997 0.063 Uiso 1 1 calc R U . . .
C02U C 0.8768(6) 0.1792(5) 1.1288(4) 0.038(2) Uani 1 1 d . . . . .
H02U H 0.821650 0.164388 1.127863 0.046 Uiso 1 1 calc R U . . .
C24 C 0.6079(9) 0.8467(7) 0.0737(5) 0.074(4) Uani 1 1 d . . . . .
C52 C 1.0201(6) 0.4785(6) 0.3750(5) 0.039(2) Uani 1 1 d . . . . .
C14 C 0.2716(7) 0.5965(6) 0.3724(5) 0.055(3) Uani 1 1 d . . . . .
H14 H 0.304197 0.570852 0.338388 0.066 Uiso 1 1 calc R U . . .
C18 C 0.6412(8) 0.4264(6) 0.3952(5) 0.060(3) Uani 1 1 d . . . . .
H18 H 0.696361 0.381245 0.396140 0.072 Uiso 1 1 calc R U . . .
C51 C 0.9293(6) 0.5429(5) 0.3574(4) 0.036(2) Uani 1 1 d . . . . .
C030 C 0.8278(6) 0.2966(5) 1.2905(4) 0.037(2) Uani 1 1 d . . . . .
H030 H 0.872499 0.328313 1.269885 0.044 Uiso 1 1 calc R U . . .
C23 C 0.5673(7) 0.7803(6) 0.1128(5) 0.059(3) Uani 1 1 d . . . . .
H23 H 0.535996 0.756996 0.091059 0.071 Uiso 1 1 calc R U . . .
C032 C 1.0428(7) 0.1371(6) 1.1289(5) 0.054(3) Uani 1 1 d . . . . .
C10 C 0.2676(7) 0.6717(8) 0.4508(5) 0.070(3) Uani 1 1 d . . . . .
H10 H 0.298238 0.697624 0.470630 0.084 Uiso 1 1 calc R U . . .
C034 C 0.3900(7) 0.1466(7) 1.3692(5) 0.054(3) Uani 1 1 d . . . . .
H034 H 0.326061 0.173948 1.375728 0.064 Uiso 1 1 calc R U . . .
C31 C 0.7895(7) 1.0867(6) 0.0229(5) 0.054(3) Uani 1 1 d . . . . .
H31 H 0.764906 1.145007 -0.003116 0.065 Uiso 1 1 calc R U . . .
C036 C 1.1392(6) 0.3585(6) 1.1831(5) 0.044(2) Uani 1 1 d . . . . .
H036 H 1.101552 0.369147 1.222198 0.052 Uiso 1 1 calc R U . . .
C37 C 0.8413(7) 0.9813(6) 0.3320(5) 0.054(3) Uani 1 1 d . . . . .
H37 H 0.873886 1.015739 0.340626 0.064 Uiso 1 1 calc R U . . .
O038 O 0.1780(7) 0.7621(6) 1.2084(6) 0.138(4) Uani 1 1 d D U . . .
C039 C 0.5238(8) 0.0257(6) 1.4037(5) 0.056(3) Uani 1 1 d . . . . .
H039 H 0.551264 -0.028861 1.434528 0.067 Uiso 1 1 calc R U . . .
C6 C 0.3259(7) 0.8366(7) 0.3308(5) 0.055(3) Uani 1 1 d . . . . .
H6 H 0.278299 0.807769 0.340477 0.066 Uiso 1 1 calc R U . . .
C03B C 0.4308(8) 0.0648(7) 1.4137(5) 0.059(3) Uani 1 1 d . . . . .
H03B H 0.394119 0.036355 1.450812 0.071 Uiso 1 1 calc R U . . .
C38 C 0.8056(7) 0.9220(6) 0.3867(5) 0.049(3) Uani 1 1 d . . . . .
H38 H 0.817654 0.914217 0.432055 0.058 Uiso 1 1 calc R U . . .
C12 C 0.1339(8) 0.6305(8) 0.4437(6) 0.079(4) Uani 1 1 d . . . . .
H12 H 0.072392 0.626386 0.459816 0.094 Uiso 1 1 calc R U . . .
C13 C 0.1799(8) 0.5967(7) 0.3941(6) 0.075(4) Uani 1 1 d . . . . .
H13 H 0.148628 0.572226 0.373278 0.090 Uiso 1 1 calc R U . . .
C36 C 0.8295(7) 0.9900(6) 0.2656(5) 0.048(2) Uani 1 1 d . . . . .
H36 H 0.855804 1.028349 0.227897 0.057 Uiso 1 1 calc R U . . .
C16 C 0.4749(7) 0.4689(6) 0.4185(5) 0.057(3) Uani 1 1 d . . . . .
H16 H 0.417709 0.454685 0.435681 0.068 Uiso 1 1 calc R U . . .
O2 O 0.5703(12) 0.8949(10) 0.0084(8) 0.053(5) Uani 0.5 1 d . . P A 1
C11 C 0.1772(8) 0.6714(9) 0.4712(6) 0.088(4) Uani 1 1 d . . . . .
H11 H 0.144136 0.698914 0.504060 0.105 Uiso 1 1 calc R U . . .
F03J F 0.0302(9) 0.7477(9) 1.3111(7) 0.224(6) Uani 1 1 d . U . . .
C34 C 0.8670(6) 0.9200(6) 0.0993(5) 0.056(3) Uani 1 1 d . . . . .
H34 H 0.895310 0.862894 0.125871 0.067 Uiso 1 1 calc R U . . .
C03L C 0.7072(8) 0.1163(7) 1.4959(4) 0.067(3) Uani 1 1 d . . . . .
H03A H 0.720533 0.069341 1.476038 0.101 Uiso 1 1 calc R U . . .
H03C H 0.642319 0.149508 1.490618 0.101 Uiso 1 1 calc R U . . .
H03D H 0.718294 0.092223 1.544678 0.101 Uiso 1 1 calc R U . . .
C03M C 0.0130(12) 0.7762(12) 1.2522(9) 0.113(5) Uani 1 1 d . U . . .
C33 C 0.9004(8) 0.9530(8) 0.0315(6) 0.082(4) Uani 1 1 d . . . . .
H33 H 0.951021 0.918388 0.011317 0.098 Uiso 1 1 calc R U . . .
C25 C 0.5817(16) 0.9788(14) -0.0265(9) 0.069(5) Uani 0.5 1 d . . P A 1
H25A H 0.552819 1.001749 -0.070158 0.104 Uiso 0.5 1 calc R U P A 1
H25B H 0.648010 0.975919 -0.035277 0.104 Uiso 0.5 1 calc R U P A 1
H25C H 0.552255 1.016550 0.001686 0.104 Uiso 0.5 1 calc R U P A 1
C32 C 0.8596(9) 1.0347(8) -0.0049(5) 0.080(4) Uani 1 1 d . . . . .
H32 H 0.880884 1.056433 -0.051501 0.096 Uiso 1 1 calc R U . . .
O03Q O 0.1191(9) 0.6440(5) 1.2198(8) 0.194(6) Uani 1 1 d D . . . .
F03R F 0.0075(8) 0.8658(7) 1.2199(7) 0.192(4) Uani 1 1 d . U . . .
C0 C 0.1451(18) 0.9392(19) 0.2948(17) 0.086(2) Uani 0.4 1 d D . P B 2
H0A H 0.167624 0.920164 0.254236 0.129 Uiso 0.4 1 calc R U P B 2
H0B H 0.085887 0.983386 0.286433 0.129 Uiso 0.4 1 calc R U P B 2
H0C H 0.136231 0.889955 0.334269 0.129 Uiso 0.4 1 calc R U P B 2
C56 C 1.2066(12) 0.0924(13) 1.1372(12) 0.081(8) Uani 0.5 1 d D . P C 1
H56A H 1.219634 0.140178 1.097987 0.122 Uiso 0.5 1 calc R U P C 1
H56B H 1.257928 0.040529 1.139955 0.122 Uiso 0.5 1 calc R U P C 1
H56C H 1.199593 0.107544 1.179440 0.122 Uiso 0.5 1 calc R U P C 1
O8 O 0.0697(8) 0.7729(8) 1.1260(5) 0.162(5) Uani 1 1 d D U . . .
C55 C 1.1359(17) -0.0110(11) 1.1657(11) 0.089(8) Uani 0.5 1 d D . P C 2
H55A H 1.104198 -0.016798 1.211558 0.133 Uiso 0.5 1 calc R U P C 2
H55B H 1.202007 -0.040578 1.169784 0.133 Uiso 0.5 1 calc R U P C 2
H55C H 1.108791 -0.036791 1.141296 0.133 Uiso 0.5 1 calc R U P C 2
C54 C 0.6757(16) 0.9140(14) -0.0379(9) 0.069(5) Uani 0.5 1 d . . P A 2
H54A H 0.680285 0.916006 -0.085847 0.104 Uiso 0.5 1 calc R U P A 2
H54B H 0.738031 0.895135 -0.021779 0.104 Uiso 0.5 1 calc R U P A 2
H54C H 0.644445 0.971494 -0.033919 0.104 Uiso 0.5 1 calc R U P A 2
O7 O 0.6237(11) 0.8547(10) 0.0029(8) 0.046(4) Uani 0.5 1 d . . P A 2
C5 C 0.1415(17) 0.9283(19) 0.3355(17) 0.086(2) Uani 0.4 1 d D . P B 1
H5A H 0.141197 0.895537 0.305122 0.129 Uiso 0.4 1 calc R U P B 1
H5B H 0.080677 0.969411 0.337305 0.129 Uiso 0.4 1 calc R U P B 1
H5C H 0.154627 0.888627 0.381570 0.129 Uiso 0.4 1 calc R U P B 1
C53 C 0.187(3) 1.0692(14) 0.295(3) 0.064(16) Uani 0.2 1 d D . P B 3
H53A H 0.207405 1.082576 0.331658 0.096 Uiso 0.2 1 calc R U P B 3
H53B H 0.119608 1.091146 0.294254 0.096 Uiso 0.2 1 calc R U P B 3
H53C H 0.216772 1.096478 0.251086 0.096 Uiso 0.2 1 calc R U P B 3

loop_
_atom_site_aniso_label
_atom_site_aniso_U_11
_atom_site_aniso_U_22
_atom_site_aniso_U_33
_atom_site_aniso_U_23
_atom_site_aniso_U_13
_atom_site_aniso_U_12
Ir1 0.0355(2) 0.02939(19) 0.01849(17) -0.00288(14) -0.00319(15) -0.01260(15)
Ir02 0.0344(2) 0.03016(19) 0.01947(18) -0.00298(14) -0.00322(15) -0.01231(15)
S003 0.051(2) 0.109(3) 0.153(4) -0.020(3) -0.014(2) -0.004(2)
O004 0.045(4) 0.048(4) 0.025(3) -0.002(3) -0.012(3) -0.006(3)
O4 0.042(4) 0.062(4) 0.038(4) -0.022(3) -0.012(3) -0.003(3)
N006 0.028(4) 0.035(4) 0.027(4) -0.006(3) -0.008(3) -0.012(3)
N007 0.030(4) 0.030(4) 0.031(4) -0.008(3) -0.002(3) -0.007(3)
N008 0.026(4) 0.027(4) 0.025(4) -0.004(3) -0.002(3) -0.011(3)
O6 0.033(4) 0.065(4) 0.035(4) -0.019(3) -0.007(3) -0.002(3)
O00A 0.052(4) 0.051(4) 0.016(3) -0.001(3) 0.001(3) -0.012(3)
O3 0.055(4) 0.069(4) 0.022(3) -0.007(3) -0.005(3) -0.010(4)
O00C 0.060(4) 0.056(4) 0.037(4) -0.012(3) 0.004(3) 0.004(3)
N00D 0.034(4) 0.031(4) 0.024(4) -0.008(3) 0.004(3) -0.007(3)
N5 0.032(4) 0.026(4) 0.021(3) -0.001(3) 0.003(3) -0.012(3)
N3 0.031(4) 0.031(4) 0.017(3) -0.006(3) -0.007(3) -0.007(3)
O00G 0.055(4) 0.049(4) 0.040(4) -0.010(3) -0.006(3) -0.002(3)
O5 0.043(4) 0.072(5) 0.044(4) -0.031(4) -0.009(3) 0.009(4)
N6 0.041(4) 0.027(4) 0.013(3) 0.002(3) -0.003(3) -0.013(3)
C00J 0.038(5) 0.033(5) 0.018(4) -0.008(3) 0.005(4) -0.019(4)
C46 0.037(5) 0.034(5) 0.022(4) -0.009(4) 0.000(4) -0.014(4)
N4 0.033(4) 0.034(4) 0.024(4) -0.004(3) -0.002(3) -0.013(3)
N00M 0.040(4) 0.034(4) 0.024(4) -0.006(3) -0.009(3) -0.010(3)
N2 0.048(5) 0.044(5) 0.031(4) -0.007(3) 0.003(4) -0.022(4)
C40 0.034(5) 0.024(4) 0.028(5) -0.005(3) -0.005(4) -0.013(4)
N00P 0.035(4) 0.039(4) 0.032(4) -0.010(3) -0.002(3) -0.014(4)
C45 0.040(5) 0.031(4) 0.023(4) -0.004(4) -0.004(4) -0.014(4)
C00R 0.036(5) 0.031(4) 0.017(4) 0.003(3) 0.001(4) -0.013(4)
C00S 0.029(5) 0.032(4) 0.021(4) -0.004(4) 0.001(4) -0.017(4)
C00T 0.040(5) 0.046(5) 0.021(4) -0.015(4) 0.003(4) -0.010(4)
C00U 0.042(6) 0.044(5) 0.024(5) -0.009(4) 0.005(4) -0.018(5)
C44 0.033(5) 0.027(4) 0.030(5) -0.007(4) -0.004(4) -0.007(4)
O00W 0.092(5) 0.066(4) 0.019(3) 0.001(3) -0.018(4) -0.031(4)
C00X 0.040(5) 0.033(4) 0.017(4) -0.002(3) -0.008(4) -0.014(4)
C35 0.036(5) 0.031(4) 0.027(5) -0.006(4) -0.004(4) -0.015(4)
C21 0.029(5) 0.034(5) 0.023(4) -0.003(4) -0.007(4) -0.009(4)
C010 0.053(6) 0.045(5) 0.028(5) -0.008(4) -0.005(5) -0.021(5)
C39 0.050(6) 0.029(5) 0.036(5) -0.002(4) -0.007(5) -0.010(4)
C012 0.048(6) 0.037(5) 0.016(4) 0.006(3) 0.001(4) -0.033(4)
C013 0.039(5) 0.022(4) 0.028(5) -0.002(3) -0.016(4) -0.004(4)
C014 0.047(5) 0.026(4) 0.029(5) -0.006(4) -0.001(4) -0.015(4)
C15 0.048(6) 0.053(6) 0.025(5) 0.000(4) -0.003(4) -0.031(5)
C29 0.040(5) 0.038(5) 0.032(5) -0.009(4) -0.004(4) -0.020(4)
C017 0.036(5) 0.031(4) 0.020(4) -0.001(3) 0.003(4) -0.016(4)
C018 0.036(5) 0.034(5) 0.022(4) -0.002(4) -0.005(4) -0.012(4)
C019 0.047(6) 0.045(5) 0.052(6) -0.010(5) -0.020(5) -0.019(5)
C01A 0.035(5) 0.025(4) 0.028(5) -0.004(4) -0.008(4) -0.006(4)
C01B 0.044(6) 0.041(5) 0.020(4) -0.010(4) 0.001(4) -0.025(4)
C01C 0.043(5) 0.038(5) 0.023(4) -0.009(4) 0.001(4) -0.018(4)
N1 0.052(5) 0.031(4) 0.035(4) -0.009(3) -0.007(4) -0.016(4)
C01E 0.052(6) 0.041(5) 0.015(4) 0.000(4) 0.003(4) -0.023(5)
C9 0.036(6) 0.065(6) 0.036(6) -0.005(5) 0.003(5) -0.027(5)
O01G 0.057(5) 0.047(4) 0.107(6) -0.029(4) 0.027(5) -0.001(4)
C49 0.040(5) 0.046(5) 0.024(5) -0.018(4) 0.004(4) -0.008(4)
C41 0.045(6) 0.045(5) 0.013(4) -0.008(4) 0.000(4) 0.000(5)
C01J 0.031(5) 0.038(5) 0.027(5) -0.009(4) -0.001(4) -0.014(4)
C01K 0.045(6) 0.036(5) 0.029(5) -0.009(4) 0.000(4) -0.020(4)
C01L 0.035(5) 0.031(5) 0.029(5) -0.005(4) 0.003(4) -0.012(4)
C1 0.057(6) 0.039(5) 0.022(4) -0.003(4) -0.001(4) -0.024(5)
C42 0.042(5) 0.039(5) 0.014(4) -0.005(4) 0.006(4) -0.014(4)
C01O 0.051(6) 0.045(6) 0.042(6) -0.017(5) 0.003(5) -0.017(5)
C01P 0.036(5) 0.029(4) 0.019(4) 0.000(3) -0.012(4) -0.008(4)
C8 0.046(6) 0.046(5) 0.022(5) -0.003(4) 0.001(4) -0.024(5)
C01R 0.050(6) 0.046(5) 0.022(4) -0.007(4) -0.014(4) -0.013(5)
C50 0.056(6) 0.050(6) 0.017(4) -0.017(4) -0.006(4) -0.009(5)
C01T 0.034(5) 0.036(5) 0.057(7) -0.014(5) 0.016(5) -0.012(4)
C2 0.029(5) 0.045(5) 0.033(5) -0.012(4) -0.013(4) -0.005(4)
C01V 0.039(5) 0.029(4) 0.019(4) 0.001(3) -0.001(4) -0.009(4)
C01W 0.037(5) 0.037(5) 0.030(5) -0.007(4) -0.003(4) -0.019(4)
C27 0.037(5) 0.035(5) 0.024(4) -0.007(4) -0.005(4) -0.010(4)
C3 0.044(6) 0.038(5) 0.066(7) -0.012(5) -0.018(5) 0.002(5)
C22 0.068(7) 0.045(5) 0.024(5) -0.002(4) -0.010(5) -0.028(5)
C020 0.033(5) 0.039(5) 0.024(4) -0.008(4) -0.002(4) -0.016(4)
C43 0.037(5) 0.030(5) 0.031(5) -0.009(4) -0.001(4) -0.004(4)
C48 0.036(5) 0.037(5) 0.021(4) -0.013(4) -0.003(4) -0.013(4)
C20 0.052(6) 0.035(5) 0.024(5) -0.010(4) -0.002(4) -0.015(5)
C024 0.037(6) 0.052(6) 0.059(7) -0.019(5) 0.001(5) -0.021(5)
C025 0.046(5) 0.023(4) 0.026(4) -0.005(3) -0.002(4) -0.011(4)
C026 0.030(5) 0.034(5) 0.028(5) -0.006(4) 0.002(4) -0.012(4)
C027 0.050(6) 0.048(6) 0.042(6) -0.019(5) 0.012(5) -0.022(5)
C47 0.032(5) 0.038(5) 0.018(4) -0.006(4) 0.003(4) -0.021(4)
F029 0.104(6) 0.093(6) 0.129(7) 0.000(5) 0.009(6) -0.031(5)
C4 0.025(6) 0.073(8) 0.076(8) -0.022(6) -0.022(5) 0.012(5)
C02B 0.062(7) 0.057(6) 0.022(5) -0.006(4) -0.019(5) -0.020(5)
C02C 0.039(5) 0.026(4) 0.023(4) -0.006(3) -0.001(4) -0.012(4)
C02D 0.045(6) 0.052(6) 0.075(8) -0.015(6) -0.013(6) -0.015(5)
O1 0.045(4) 0.076(5) 0.125(7) -0.021(5) -0.018(5) -0.007(4)
C02F 0.060(6) 0.029(5) 0.026(5) -0.011(4) 0.004(5) -0.004(5)
C7 0.034(5) 0.045(5) 0.025(5) -0.003(4) -0.006(4) -0.017(4)
C02H 0.032(5) 0.035(5) 0.026(5) -0.006(4) 0.000(4) -0.009(4)
C30 0.062(6) 0.036(5) 0.030(5) -0.010(4) -0.002(5) -0.021(5)
C02J 0.061(6) 0.042(5) 0.030(5) -0.016(4) 0.002(5) -0.021(5)
C17 0.067(8) 0.041(6) 0.081(8) 0.006(6) -0.006(7) -0.031(6)
C02L 0.036(5) 0.038(5) 0.024(4) -0.006(4) -0.002(4) -0.013(4)
C26 0.094(8) 0.060(6) 0.021(5) 0.000(4) -0.008(5) -0.053(6)
C02N 0.052(6) 0.041(5) 0.050(6) -0.016(5) 0.012(5) -0.019(5)
C28 0.033(5) 0.030(4) 0.029(5) -0.010(4) -0.014(4) -0.007(4)
C02P 0.052(6) 0.036(5) 0.026(5) -0.003(4) -0.013(5) -0.014(5)
C19 0.060(7) 0.041(5) 0.036(5) -0.009(4) -0.006(5) -0.023(5)
C02R 0.039(5) 0.037(5) 0.050(6) -0.014(4) 0.009(5) -0.016(4)
C02S 0.063(7) 0.036(5) 0.035(5) -0.014(4) 0.012(5) -0.029(5)
C02T 0.052(7) 0.054(6) 0.052(6) -0.007(5) -0.013(6) -0.019(5)
C02U 0.051(6) 0.041(5) 0.029(5) -0.010(4) 0.000(4) -0.024(5)
C24 0.123(10) 0.105(9) 0.019(5) -0.003(5) -0.009(6) -0.084(8)
C52 0.040(5) 0.051(6) 0.034(5) -0.023(5) -0.003(5) -0.011(5)
C14 0.060(7) 0.052(6) 0.056(7) -0.002(5) -0.013(6) -0.030(6)
C18 0.068(8) 0.030(5) 0.079(8) -0.012(5) -0.002(6) -0.016(5)
C51 0.032(5) 0.047(5) 0.028(5) -0.020(4) 0.003(4) -0.004(4)
C030 0.046(6) 0.040(5) 0.029(5) -0.006(4) -0.011(4) -0.017(4)
C23 0.089(8) 0.075(7) 0.038(6) -0.013(5) -0.015(6) -0.057(7)
C032 0.054(7) 0.038(6) 0.057(7) -0.018(5) 0.022(6) -0.004(5)
C10 0.057(7) 0.118(10) 0.043(6) -0.030(7) 0.022(6) -0.044(7)
C034 0.059(7) 0.065(7) 0.048(6) -0.025(6) 0.002(6) -0.027(6)
C31 0.078(8) 0.041(6) 0.041(6) -0.003(5) 0.009(6) -0.033(6)
C036 0.041(6) 0.055(6) 0.038(5) -0.011(5) -0.005(5) -0.021(5)
C37 0.072(7) 0.058(6) 0.050(6) -0.020(5) -0.026(6) -0.029(6)
O038 0.115(7) 0.112(6) 0.186(8) -0.027(6) -0.019(6) -0.043(6)
C039 0.091(9) 0.044(6) 0.031(5) 0.002(4) -0.001(6) -0.034(6)
C6 0.037(6) 0.080(8) 0.049(6) -0.014(6) -0.006(5) -0.022(6)
C03B 0.081(8) 0.071(8) 0.046(6) -0.025(6) 0.027(6) -0.058(7)
C38 0.073(7) 0.060(6) 0.030(5) -0.010(5) -0.012(5) -0.042(6)
C12 0.044(7) 0.115(11) 0.066(9) 0.006(7) 0.000(6) -0.046(8)
C13 0.060(8) 0.085(9) 0.081(9) -0.003(7) -0.005(7) -0.047(7)
C36 0.062(7) 0.049(6) 0.041(6) -0.011(5) 0.004(5) -0.035(5)
C16 0.060(7) 0.060(7) 0.051(6) -0.002(5) 0.004(6) -0.037(6)
O2 0.094(15) 0.051(11) 0.025(8) -0.007(7) -0.021(10) -0.030(9)
C11 0.057(8) 0.147(12) 0.056(8) -0.024(8) 0.026(6) -0.048(9)
F03J 0.188(9) 0.275(10) 0.163(8) -0.064(7) -0.030(7) 0.007(7)
C34 0.047(6) 0.051(6) 0.044(6) -0.008(5) 0.004(5) 0.011(5)
C03L 0.091(9) 0.079(8) 0.022(5) 0.011(5) -0.005(6) -0.039(7)
C03M 0.084(8) 0.134(9) 0.101(9) -0.010(7) -0.023(7) -0.021(7)
C33 0.061(8) 0.105(10) 0.049(7) -0.018(7) 0.026(6) -0.001(7)
C25 0.102(13) 0.088(13) 0.021(7) 0.011(8) -0.020(9) -0.054(10)
C32 0.081(9) 0.090(9) 0.040(7) 0.005(6) 0.017(6) -0.022(8)
O03Q 0.186(12) 0.045(6) 0.344(19) -0.049(9) -0.088(12) 0.004(7)
F03R 0.192(8) 0.142(7) 0.278(9) -0.085(7) -0.069(7) -0.044(6)
C0 0.045(4) 0.076(5) 0.125(7) -0.021(5) -0.018(5) -0.007(4)
C56 0.048(15) 0.056(14) 0.10(2) -0.007(13) 0.007(14) 0.015(12)
O8 0.152(8) 0.171(8) 0.103(7) -0.017(6) 0.007(6) 0.004(7)
C55 0.086(19) 0.10(2) 0.064(16) -0.033(15) -0.021(14) 0.022(16)
C54 0.102(13) 0.088(13) 0.021(7) 0.011(8) -0.020(9) -0.054(10)
O7 0.060(11) 0.063(12) 0.027(7) -0.013(8) -0.004(8) -0.036(9)
C5 0.045(4) 0.076(5) 0.125(7) -0.021(5) -0.018(5) -0.007(4)
C53 0.03(3) 0.08(4) 0.09(4) -0.05(3) -0.02(3) 0.01(3)

loop_
_atom_type_symbol
_atom_type_description
_atom_type_scat_dispersion_real
_atom_type_scat_dispersion_imag
_atom_type_scat_source
C C 0.0033 0.0016 'International Tables Vol C Tables 4.2.6.8 and 6.1.1.4'
H H 0.0000 0.0000 'International Tables Vol C Tables 4.2.6.8 and 6.1.1.4'
F F 0.0171 0.0103 'International Tables Vol C Tables 4.2.6.8 and 6.1.1.4'
Ir Ir -1.4442 7.9887 'International Tables Vol C Tables 4.2.6.8 and 6.1.1.4'
N N 0.0061 0.0033 'International Tables Vol C Tables 4.2.6.8 and 6.1.1.4'
O O 0.0106 0.0060 'International Tables Vol C Tables 4.2.6.8 and 6.1.1.4'
S S 0.1246 0.1234 'International Tables Vol C Tables 4.2.6.8 and 6.1.1.4'

loop_
_geom_angle_atom_site_label_1
_geom_angle_atom_site_label_2
_geom_angle_atom_site_label_3
_geom_angle
_geom_angle_site_symmetry_1
_geom_angle_site_symmetry_3
_geom_angle_publ_flag
N5 Ir1 N6 76.3(2) . . ?
N3 Ir1 N5 97.2(2) . . ?
N3 Ir1 N6 85.9(2) . . ?
C21 Ir1 N5 175.1(3) . . ?
C21 Ir1 N3 79.4(3) . . ?
C21 Ir1 N6 99.9(3) . . ?
C21 Ir1 N1 96.6(3) . . ?
N1 Ir1 N5 87.1(2) . . ?
N1 Ir1 N3 174.4(2) . . ?
N1 Ir1 N6 98.7(3) . . ?
C1 Ir1 N5 99.0(3) . . ?
C1 Ir1 N3 97.2(3) . . ?
C1 Ir1 N6 174.7(3) . . ?
C1 Ir1 C21 85.0(3) . . ?
C1 Ir1 N1 78.5(3) . . ?
N006 Ir02 N007 171.9(2) . . ?
N006 Ir02 N008 87.0(2) . . ?
N006 Ir02 N00D 97.3(2) . . ?
N007 Ir02 N008 98.9(2) . . ?
N007 Ir02 N00D 89.5(2) . . ?
N00D Ir02 N008 76.9(2) . . ?
C012 Ir02 N006 95.1(3) . . ?
C012 Ir02 N007 79.3(3) . . ?
C012 Ir02 N008 176.7(3) . . ?
C012 Ir02 N00D 100.3(3) . . ?
C012 Ir02 C01A 86.9(3) . . ?
C01A Ir02 N006 79.1(3) . . ?
C01A Ir02 N007 94.7(3) . . ?
C01A Ir02 N008 96.0(3) . . ?
C01A Ir02 N00D 172.2(3) . . ?
O038 S003 C03M 94.0(8) . . ?
O03Q S003 O038 108.0(7) . . ?
O03Q S003 C03M 100.4(9) . . ?
O8 S003 O038 123.0(8) . . ?
O8 S003 C03M 107.7(7) . . ?
O8 S003 O03Q 118.2(9) . . ?
C013 N006 Ir02 136.8(5) . . ?
C017 N006 Ir02 114.9(5) . . ?
C017 N006 C013 108.3(6) . . ?
C020 N007 Ir02 114.5(5) . . ?
C020 N007 C02C 107.4(7) . . ?
C02C N007 Ir02 138.1(5) . . ?
C00S N008 Ir02 116.2(5) . . ?
C00S N008 C01E 118.8(7) . . ?
C01E N008 Ir02 124.9(5) . . ?
C00U O00A H00A 109.5 . . ?
C01T O00C H00C 122.8 . . ?
C00J N00D Ir02 115.7(5) . . ?
C00J N00D C02H 119.5(7) . . ?
C02H N00D Ir02 124.6(5) . . ?
C46 N5 Ir1 116.5(5) . . ?
C44 N5 Ir1 124.5(5) . . ?
C44 N5 C46 119.0(6) . . ?
C40 N3 Ir1 136.9(5) . . ?
C28 N3 Ir1 115.0(5) . . ?
C28 N3 C40 107.8(6) . . ?
C52 O5 H5 109.5 . . ?
C49 N6 Ir1 124.5(5) . . ?
C47 N6 Ir1 116.6(5) . . ?
C47 N6 C49 119.0(7) . . ?
N00D C00J C00S 116.2(7) . . ?
N00D C00J C026 120.8(7) . . ?
C026 C00J C00S 122.9(7) . . ?
N5 C46 C45 120.6(7) . . ?
N5 C46 C47 115.8(7) . . ?
C45 C46 C47 123.6(7) . . ?
C35 N4 C29 126.0(6) . . ?
C28 N4 C35 107.4(6) . . ?
C28 N4 C29 125.7(7) . . ?
C017 N00M C01B 130.7(6) . . ?
C017 N00M C01P 107.8(6) . . ?
C01P N00M C01B 120.9(6) . . ?
C15 N2 C9 123.6(7) . . ?
C15 N2 C8 107.9(7) . . ?
C8 N2 C9 128.4(8) . . ?
N3 C40 C35 107.7(7) . . ?
C39 C40 N3 133.4(7) . . ?
C39 C40 C35 118.9(7) . . ?
C020 N00P C01K 125.5(7) . . ?
C020 N00P C025 107.2(7) . . ?
C025 N00P C01K 126.9(7) . . ?
C46 C45 H45 120.1 . . ?
C42 C45 C46 119.9(8) . . ?
C42 C45 H45 120.1 . . ?
C00S C00R H00R 120.3 . . ?
C00S C00R C01L 119.4(7) . . ?
C01L C00R H00R 120.3 . . ?
N008 C00S C00J 114.7(7) . . ?
N008 C00S C00R 121.8(7) . . ?
C00R C00S C00J 123.5(7) . . ?
C01E C00T H00T 119.7 . . ?
C01E C00T C01L 120.7(8) . . ?
C01L C00T H00T 119.7 . . ?
O004 C00U O00A 126.0(8) . . ?
O004 C00U C01J 122.3(8) . . ?
O00A C00U C01J 111.7(8) . . ?
N5 C44 H44 118.9 . . ?
N5 C44 C43 122.2(7) . . ?
C43 C44 H44 118.9 . . ?
C02P O00W C03L 117.0(7) . . ?
C014 C00X C017 124.6(7) . . ?
C014 C00X C01A 123.3(7) . . ?
C01A C00X C017 112.1(6) . . ?
N4 C35 C40 106.1(6) . . ?
C36 C35 N4 131.8(8) . . ?
C36 C35 C40 122.1(8) . . ?
C27 C21 Ir1 115.3(5) . . ?
C22 C21 Ir1 128.5(6) . . ?
C22 C21 C27 116.2(7) . . ?
C01B C010 H010 119.6 . . ?
C034 C010 H010 119.6 . . ?
C034 C010 C01B 120.7(9) . . ?
C40 C39 H39 120.5 . . ?
C38 C39 C40 118.9(8) . . ?
C38 C39 H39 120.5 . . ?
C01V C012 Ir02 116.3(6) . . ?
C02U C012 Ir02 128.7(6) . . ?
C02U C012 C01V 114.9(8) . . ?
N006 C013 C018 132.5(8) . . ?
N006 C013 C01P 107.9(6) . . ?
C018 C013 C01P 119.5(7) . . ?
C00X C014 H014 121.0 . . ?
C02P C014 C00X 117.9(8) . . ?
C02P C014 H014 121.0 . . ?
N2 C15 C20 107.0(7) . . ?
C16 C15 N2 131.0(9) . . ?
C16 C15 C20 122.0(9) . . ?
C30 C29 N4 119.6(8) . . ?
C34 C29 N4 119.7(8) . . ?
C34 C29 C30 120.7(8) . . ?
N006 C017 N00M 109.9(7) . . ?
N006 C017 C00X 117.0(7) . . ?
N00M C017 C00X 132.7(7) . . ?
C013 C018 H018 121.6 . . ?
C013 C018 C01R 116.8(8) . . ?
C01R C018 H018 121.6 . . ?
C01R C019 H019 119.4 . . ?
C01W C019 H019 119.4 . . ?
C01W C019 C01R 121.2(8) . . ?
C00X C01A Ir02 115.8(5) . . ?
C030 C01A Ir02 129.3(6) . . ?
C030 C01A C00X 114.9(7) . . ?
C010 C01B N00M 117.1(7) . . ?
C02J C01B N00M 119.8(8) . . ?
C02J C01B C010 122.8(8) . . ?
C01J C01C H01C 119.9 . . ?
C02H C01C H01C 119.9 . . ?
C02H C01C C01J 120.3(8) . . ?
C8 N1 Ir1 115.4(5) . . ?
C8 N1 C20 108.7(7) . . ?
C20 N1 Ir1 135.6(6) . . ?
N008 C01E H01E 119.2 . . ?
C00T C01E N008 121.5(7) . . ?
C00T C01E H01E 119.2 . . ?
C14 C9 N2 116.9(9) . . ?
C10 C9 N2 121.3(9) . . ?
C10 C9 C14 121.7(10) . . ?
C032 O01G C56 120.9(11) . . ?
C032 O01G C55 122.3(12) . . ?
N6 C49 H49 119.1 . . ?
N6 C49 C50 121.9(8) . . ?
C50 C49 H49 119.1 . . ?
O4 C41 O3 127.3(8) . . ?
O4 C41 C42 119.7(8) . . ?
O3 C41 C42 113.0(8) . . ?
C01C C01J C00U 123.6(7) . . ?
C01C C01J C026 117.9(7) . . ?
C026 C01J C00U 118.6(7) . . ?
C01O C01K N00P 119.2(8) . . ?
C036 C01K N00P 118.8(8) . . ?
C036 C01K C01O 122.0(9) . . ?
C00R C01L C01T 118.1(8) . . ?
C00T C01L C00R 117.7(8) . . ?
C00T C01L C01T 124.0(8) . . ?
C2 C1 Ir1 128.0(6) . . ?
C7 C1 Ir1 118.1(6) . . ?
C7 C1 C2 113.9(8) . . ?
C45 C42 C41 118.2(7) . . ?
C45 C42 C43 118.6(7) . . ?
C43 C42 C41 123.2(7) . . ?
C01K C01O H01O 121.0 . . ?
C01K C01O C024 118.0(9) . . ?
C024 C01O H01O 121.0 . . ?
N00M C01P C013 106.2(6) . . ?
C01W C01P N00M 130.5(7) . . ?
C01W C01P C013 123.3(7) . . ?
N2 C8 C7 133.3(8) . . ?
N1 C8 N2 108.8(7) . . ?
N1 C8 C7 117.9(8) . . ?
C018 C01R H01R 118.9 . . ?
C019 C01R C018 122.1(7) . . ?
C019 C01R H01R 118.9 . . ?
C49 C50 H50 120.1 . . ?
C49 C50 C51 119.8(8) . . ?
C51 C50 H50 120.1 . . ?
O00C C01T C01L 112.9(9) . . ?
O00G C01T O00C 125.0(8) . . ?
O00G C01T C01L 122.0(8) . . ?
C1 C2 H2 119.4 . . ?
C3 C2 C1 121.2(8) . . ?
C3 C2 H2 119.4 . . ?
C012 C01V C020 110.8(7) . . ?
C02R C01V C012 123.8(8) . . ?
C02R C01V C020 125.4(8) . . ?
C019 C01W H01W 121.5 . . ?
C01P C01W C019 117.0(8) . . ?
C01P C01W H01W 121.5 . . ?
C21 C27 C26 123.1(7) . . ?
C21 C27 C28 112.9(7) . . ?
C26 C27 C28 124.0(8) . . ?
C2 C3 H3 118.5 . . ?
C2 C3 C4 122.9(9) . . ?
C4 C3 H3 118.5 . . ?
C21 C22 H22 119.0 . . ?
C23 C22 C21 122.0(8) . . ?
C23 C22 H22 119.0 . . ?
N007 C020 N00P 110.5(7) . . ?
N007 C020 C01V 118.4(7) . . ?
N00P C020 C01V 131.0(8) . . ?
C44 C43 C42 119.6(8) . . ?
C44 C43 H43 120.2 . . ?
C42 C43 H43 120.2 . . ?
C47 C48 H48 121.2 . . ?
C47 C48 C51 117.6(7) . . ?
C51 C48 H48 121.2 . . ?
N1 C20 C15 107.6(8) . . ?
C19 C20 C15 121.6(8) . . ?
C19 C20 N1 130.8(8) . . ?
C01O C024 H024 120.1 . . ?
C02D C024 C01O 119.8(9) . . ?
C02D C024 H024 120.1 . . ?
C027 C025 N00P 130.4(8) . . ?
C027 C025 C02C 123.6(8) . . ?
C02C C025 N00P 106.0(7) . . ?
C00J C026 H026 120.0 . . ?
C01J C026 C00J 119.9(8) . . ?
C01J C026 H026 120.0 . . ?
C025 C027 H027 121.5 . . ?
C02S C027 C025 117.1(9) . . ?
C02S C027 H027 121.5 . . ?
N6 C47 C46 114.8(7) . . ?
N6 C47 C48 123.1(7) . . ?
C48 C47 C46 122.1(7) . . ?
C3 C4 O1 119.6(10) . . ?
C3 C4 C6 119.4(9) . . ?
O1 C4 C6 121.0(10) . . ?
C02P C02B H02B 119.8 . . ?
C030 C02B H02B 119.8 . . ?
C030 C02B C02P 120.4(8) . . ?
C025 C02C N007 108.9(7) . . ?
C02L C02C N007 131.8(8) . . ?
C02L C02C C025 119.3(7) . . ?
C024 C02D H02D 119.3 . . ?
C024 C02D C02T 121.4(10) . . ?
C02T C02D H02D 119.3 . . ?
C4 O1 C0 117.0(15) . . ?
C4 O1 C5 116.4(15) . . ?
C4 O1 C53 123(2) . . ?
C02L C02F H02F 119.1 . . ?
C02L C02F C02S 121.9(8) . . ?
C02S C02F H02F 119.1 . . ?
C1 C7 C8 109.8(8) . . ?
C6 C7 C1 124.2(8) . . ?
C6 C7 C8 126.0(8) . . ?
N00D C02H C01C 121.5(8) . . ?
N00D C02H H02H 119.2 . . ?
C01C C02H H02H 119.2 . . ?
C29 C30 H30 120.7 . . ?
C29 C30 C31 118.7(9) . . ?
C31 C30 H30 120.7 . . ?
C01B C02J H02J 121.1 . . ?
C01B C02J C039 117.8(9) . . ?
C039 C02J H02J 121.1 . . ?
C18 C17 H17 119.0 . . ?
C16 C17 H17 119.0 . . ?
C16 C17 C18 122.0(9) . . ?
C02C C02L H02L 121.1 . . ?
C02F C02L C02C 117.8(8) . . ?
C02F C02L H02L 121.1 . . ?
C27 C26 H26 121.0 . . ?
C24 C26 C27 118.0(8) . . ?
C24 C26 H26 121.0 . . ?
C02U C02N H02N 119.7 . . ?
C02U C02N C032 120.7(8) . . ?
C032 C02N H02N 119.7 . . ?
N3 C28 N4 110.9(6) . . ?
N3 C28 C27 117.1(7) . . ?
N4 C28 C27 131.9(7) . . ?
C014 C02P O00W 124.4(8) . . ?
C014 C02P C02B 120.7(8) . . ?
C02B C02P O00W 114.9(7) . . ?
C20 C19 H19 121.8 . . ?
C20 C19 C18 116.4(9) . . ?
C18 C19 H19 121.8 . . ?
C01V C02R H02R 121.0 . . ?
C01V C02R C032 118.1(9) . . ?
C032 C02R H02R 121.0 . . ?
C027 C02S C02F 120.4(8) . . ?
C027 C02S H02S 119.8 . . ?
C02F C02S H02S 119.8 . . ?
C02D C02T H02T 120.9 . . ?
C036 C02T C02D 118.3(9) . . ?
C036 C02T H02T 120.9 . . ?
C012 C02U H02U 118.5 . . ?
C02N C02U C012 123.0(9) . . ?
C02N C02U H02U 118.5 . . ?
C26 C24 C23 120.5(8) . . ?
C26 C24 O2 121.6(11) . . ?
C26 C24 O7 122.2(11) . . ?
C23 C24 O2 114.3(11) . . ?
C23 C24 O7 114.1(10) . . ?
O6 C52 O5 124.2(8) . . ?
O6 C52 C51 122.5(8) . . ?
O5 C52 C51 113.3(7) . . ?
C9 C14 H14 121.4 . . ?
C9 C14 C13 117.2(11) . . ?
C13 C14 H14 121.4 . . ?
C17 C18 C19 121.5(10) . . ?
C17 C18 H18 119.3 . . ?
C19 C18 H18 119.3 . . ?
C50 C51 C48 118.6(8) . . ?
C50 C51 C52 123.9(7) . . ?
C48 C51 C52 117.4(7) . . ?
C01A C030 H030 118.7 . . ?
C02B C030 C01A 122.7(8) . . ?
C02B C030 H030 118.7 . . ?
C22 C23 C24 120.3(8) . . ?
C22 C23 H23 119.9 . . ?
C24 C23 H23 119.9 . . ?
O01G C032 C02N 121.0(9) . . ?
O01G C032 C02R 119.7(9) . . ?
C02N C032 C02R 119.3(9) . . ?
C9 C10 H10 119.9 . . ?
C9 C10 C11 120.2(11) . . ?
C11 C10 H10 119.9 . . ?
C010 C034 H034 120.9 . . ?
C010 C034 C03B 118.2(10) . . ?
C03B C034 H034 120.9 . . ?
C30 C31 H31 120.1 . . ?
C32 C31 C30 119.8(9) . . ?
C32 C31 H31 120.1 . . ?
C01K C036 H036 119.8 . . ?
C02T C036 C01K 120.3(9) . . ?
C02T C036 H036 119.8 . . ?
C38 C37 H37 119.9 . . ?
C36 C37 H37 119.9 . . ?
C36 C37 C38 120.2(8) . . ?
C02J C039 H039 120.0 . . ?
C03B C039 C02J 120.1(9) . . ?
C03B C039 H039 120.0 . . ?
C4 C6 C7 118.1(9) . . ?
C4 C6 H6 120.9 . . ?
C7 C6 H6 120.9 . . ?
C034 C03B H03B 119.8 . . ?
C039 C03B C034 120.4(9) . . ?
C039 C03B H03B 119.8 . . ?
C39 C38 C37 121.7(8) . . ?
C39 C38 H38 119.1 . . ?
C37 C38 H38 119.1 . . ?
C13 C12 H12 120.3 . . ?
C13 C12 C11 119.3(11) . . ?
C11 C12 H12 120.3 . . ?
C14 C13 H13 119.0 . . ?
C12 C13 C14 121.9(12) . . ?
C12 C13 H13 119.0 . . ?
C35 C36 C37 118.0(9) . . ?
C35 C36 H36 121.0 . . ?
C37 C36 H36 121.0 . . ?
C15 C16 H16 121.7 . . ?
C17 C16 C15 116.5(9) . . ?
C17 C16 H16 121.7 . . ?
C25 O2 C24 120.2(14) . . ?
C10 C11 C12 119.5(12) . . ?
C10 C11 H11 120.2 . . ?
C12 C11 H11 120.2 . . ?
C29 C34 H34 120.2 . . ?
C29 C34 C33 119.7(9) . . ?
C33 C34 H34 120.2 . . ?
O00W C03L H03A 109.5 . . ?
O00W C03L H03C 109.5 . . ?
O00W C03L H03D 109.5 . . ?
H03A C03L H03C 109.5 . . ?
H03A C03L H03D 109.5 . . ?
H03C C03L H03D 109.5 . . ?
F029 C03M S003 106.7(12) . . ?
F029 C03M F03R 107.9(13) . . ?
F03J C03M S003 117.0(13) . . ?
F03J C03M F029 111.6(17) . . ?
F03J C03M F03R 116.0(18) . . ?
F03R C03M S003 96.3(11) . . ?
C34 C33 H33 120.5 . . ?
C32 C33 C34 119.0(10) . . ?
C32 C33 H33 120.5 . . ?
O2 C25 H25A 109.5 . . ?
O2 C25 H25B 109.5 . . ?
O2 C25 H25C 109.5 . . ?
H25A C25 H25B 109.5 . . ?
H25A C25 H25C 109.5 . . ?
H25B C25 H25C 109.5 . . ?
C31 C32 H32 119.0 . . ?
C33 C32 C31 122.1(10) . . ?
C33 C32 H32 119.0 . . ?
O1 C0 H0A 109.5 . . ?
O1 C0 H0B 109.5 . . ?
O1 C0 H0C 109.5 . . ?
H0A C0 H0B 109.5 . . ?
H0A C0 H0C 109.5 . . ?
H0B C0 H0C 109.5 . . ?
O01G C56 H56A 109.5 . . ?
O01G C56 H56B 109.5 . . ?
O01G C56 H56C 109.5 . . ?
H56A C56 H56B 109.5 . . ?
H56A C56 H56C 109.5 . . ?
H56B C56 H56C 109.5 . . ?
O01G C55 H55A 109.5 . . ?
O01G C55 H55B 109.5 . . ?
O01G C55 H55C 109.5 . . ?
H55A C55 H55B 109.5 . . ?
H55A C55 H55C 109.5 . . ?
H55B C55 H55C 109.5 . . ?
H54A C54 H54B 109.5 . . ?
H54A C54 H54C 109.5 . . ?
H54B C54 H54C 109.5 . . ?
O7 C54 H54A 109.5 . . ?
O7 C54 H54B 109.5 . . ?
O7 C54 H54C 109.5 . . ?
C24 O7 C54 116.4(13) . . ?
O1 C5 H5A 109.5 . . ?
O1 C5 H5B 109.5 . . ?
O1 C5 H5C 109.5 . . ?
H5A C5 H5B 109.5 . . ?
H5A C5 H5C 109.5 . . ?
H5B C5 H5C 109.5 . . ?
O1 C53 H53A 109.5 . . ?
O1 C53 H53B 109.5 . . ?
O1 C53 H53C 109.5 . . ?
H53A C53 H53B 109.5 . . ?
H53A C53 H53C 109.5 . . ?
H53B C53 H53C 109.5 . . ?

loop_
_geom_bond_atom_site_label_1
_geom_bond_atom_site_label_2
_geom_bond_distance
_geom_bond_site_symmetry_2
_geom_bond_publ_flag
Ir1 N5 2.112(6) . ?
Ir1 N3 2.050(6) . ?
Ir1 N6 2.146(6) . ?
Ir1 C21 2.040(7) . ?
Ir1 N1 2.042(7) . ?
Ir1 C1 2.005(9) . ?
Ir02 N006 2.042(6) . ?
Ir02 N007 2.043(6) . ?
Ir02 N008 2.126(6) . ?
Ir02 N00D 2.121(6) . ?
Ir02 C012 2.011(9) . ?
Ir02 C01A 2.022(8) . ?
S003 O038 1.486(9) . ?
S003 C03M 1.885(18) . ?
S003 O03Q 1.447(9) . ?
S003 O8 1.356(10) . ?
O004 C00U 1.217(9) . ?
O4 C41 1.236(10) . ?
N006 C013 1.382(9) . ?
N006 C017 1.351(9) . ?
N007 C020 1.338(9) . ?
N007 C02C 1.407(9) . ?
N008 C00S 1.354(9) . ?
N008 C01E 1.360(9) . ?
O6 C52 1.217(9) . ?
O00A H00A 0.8400 . ?
O00A C00U 1.316(9) . ?
O3 C41 1.264(10) . ?
O00C H00C 0.8199 . ?
O00C C01T 1.309(10) . ?
N00D C00J 1.349(9) . ?
N00D C02H 1.356(9) . ?
N5 C46 1.362(10) . ?
N5 C44 1.354(9) . ?
N3 C40 1.391(9) . ?
N3 C28 1.338(9) . ?
O00G C01T 1.211(11) . ?
O5 H5 0.8400 . ?
O5 C52 1.311(9) . ?
N6 C49 1.347(9) . ?
N6 C47 1.345(9) . ?
C00J C00S 1.477(10) . ?
C00J C026 1.396(10) . ?
C46 C45 1.394(10) . ?
C46 C47 1.472(10) . ?
N4 C35 1.404(9) . ?
N4 C29 1.435(10) . ?
N4 C28 1.364(9) . ?
N00M C017 1.366(9) . ?
N00M C01B 1.445(10) . ?
N00M C01P 1.404(9) . ?
N2 C15 1.387(11) . ?
N2 C9 1.454(11) . ?
N2 C8 1.392(10) . ?
C40 C35 1.412(10) . ?
C40 C39 1.381(11) . ?
N00P C01K 1.426(10) . ?
N00P C020 1.377(9) . ?
N00P C025 1.423(9) . ?
C45 H45 0.9500 . ?
C45 C42 1.386(10) . ?
C00R H00R 0.9500 . ?
C00R C00S 1.370(10) . ?
C00R C01L 1.408(10) . ?
C00T H00T 0.9500 . ?
C00T C01E 1.361(11) . ?
C00T C01L 1.381(11) . ?
C00U C01J 1.496(11) . ?
C44 H44 0.9500 . ?
C44 C43 1.373(10) . ?
O00W C02P 1.387(9) . ?
O00W C03L 1.427(11) . ?
C00X C014 1.400(10) . ?
C00X C017 1.439(10) . ?
C00X C01A 1.416(11) . ?
C35 C36 1.374(11) . ?
C21 C27 1.400(10) . ?
C21 C22 1.396(11) . ?
C010 H010 0.9500 . ?
C010 C01B 1.379(11) . ?
C010 C034 1.373(12) . ?
C39 H39 0.9500 . ?
C39 C38 1.367(11) . ?
C012 C01V 1.419(11) . ?
C012 C02U 1.394(10) . ?
C013 C018 1.393(10) . ?
C013 C01P 1.408(10) . ?
C014 H014 0.9500 . ?
C014 C02P 1.380(11) . ?
C15 C20 1.395(11) . ?
C15 C16 1.380(12) . ?
C29 C30 1.381(11) . ?
C29 C34 1.366(11) . ?
C018 H018 0.9500 . ?
C018 C01R 1.404(11) . ?
C019 H019 0.9500 . ?
C019 C01R 1.391(11) . ?
C019 C01W 1.375(11) . ?
C01A C030 1.409(11) . ?
C01B C02J 1.341(11) . ?
C01C H01C 0.9500 . ?
C01C C01J 1.390(11) . ?
C01C C02H 1.371(10) . ?
N1 C8 1.341(11) . ?
N1 C20 1.391(10) . ?
C01E H01E 0.9500 . ?
C9 C14 1.380(12) . ?
C9 C10 1.350(13) . ?
O01G C032 1.364(11) . ?
O01G C56 1.379(16) . ?
O01G C55 1.405(16) . ?
C49 H49 0.9500 . ?
C49 C50 1.375(11) . ?
C41 C42 1.509(10) . ?
C01J C026 1.392(10) . ?
C01K C01O 1.385(11) . ?
C01K C036 1.364(11) . ?
C01L C01T 1.493(11) . ?
C1 C2 1.434(11) . ?
C1 C7 1.420(11) . ?
C42 C43 1.386(11) . ?
C01O H01O 0.9500 . ?
C01O C024 1.398(12) . ?
C01P C01W 1.375(10) . ?
C8 C7 1.444(11) . ?
C01R H01R 0.9500 . ?
C50 H50 0.9500 . ?
C50 C51 1.382(11) . ?
C2 H2 0.9500 . ?
C2 C3 1.361(11) . ?
C01V C020 1.441(10) . ?
C01V C02R 1.388(11) . ?
C01W H01W 0.9500 . ?
C27 C26 1.401(11) . ?
C27 C28 1.450(10) . ?
C3 H3 0.9500 . ?
C3 C4 1.367(13) . ?
C22 H22 0.9500 . ?
C22 C23 1.364(11) . ?
C43 H43 0.9500 . ?
C48 H48 0.9500 . ?
C48 C47 1.378(10) . ?
C48 C51 1.423(10) . ?
C20 C19 1.374(12) . ?
C024 H024 0.9500 . ?
C024 C02D 1.348(12) . ?
C025 C027 1.376(11) . ?
C025 C02C 1.384(11) . ?
C026 H026 0.9500 . ?
C027 H027 0.9500 . ?
C027 C02S 1.369(11) . ?
F029 C03M 1.308(17) . ?
C4 O1 1.389(11) . ?
C4 C6 1.389(13) . ?
C02B H02B 0.9500 . ?
C02B C02P 1.386(12) . ?
C02B C030 1.361(11) . ?
C02C C02L 1.385(10) . ?
C02D H02D 0.9500 . ?
C02D C02T 1.420(13) . ?
O1 C0 1.474(14) . ?
O1 C5 1.475(14) . ?
O1 C53 1.465(19) . ?
C02F H02F 0.9500 . ?
C02F C02L 1.379(11) . ?
C02F C02S 1.404(12) . ?
C7 C6 1.395(12) . ?
C02H H02H 0.9500 . ?
C30 H30 0.9500 . ?
C30 C31 1.392(12) . ?
C02J H02J 0.9500 . ?
C02J C039 1.425(12) . ?
C17 H17 0.9500 . ?
C17 C18 1.382(13) . ?
C17 C16 1.381(13) . ?
C02L H02L 0.9500 . ?
C26 H26 0.9500 . ?
C26 C24 1.373(12) . ?
C02N H02N 0.9500 . ?
C02N C02U 1.377(11) . ?
C02N C032 1.385(13) . ?
C19 H19 0.9500 . ?
C19 C18 1.404(11) . ?
C02R H02R 0.9500 . ?
C02R C032 1.413(12) . ?
C02S H02S 0.9500 . ?
C02T H02T 0.9500 . ?
C02T C036 1.356(12) . ?
C02U H02U 0.9500 . ?
C24 C23 1.396(12) . ?
C24 O2 1.438(17) . ?
C24 O7 1.419(17) . ?
C52 C51 1.491(11) . ?
C14 H14 0.9500 . ?
C14 C13 1.386(13) . ?
C18 H18 0.9500 . ?
C030 H030 0.9500 . ?
C23 H23 0.9500 . ?
C10 H10 0.9500 . ?
C10 C11 1.365(13) . ?
C034 H034 0.9500 . ?
C034 C03B 1.409(13) . ?
C31 H31 0.9500 . ?
C31 C32 1.352(14) . ?
C036 H036 0.9500 . ?
C37 H37 0.9500 . ?
C37 C38 1.396(12) . ?
C37 C36 1.378(12) . ?
C039 H039 0.9500 . ?
C039 C03B 1.380(13) . ?
C6 H6 0.9500 . ?
C03B H03B 0.9500 . ?
C38 H38 0.9500 . ?
C12 H12 0.9500 . ?
C12 C13 1.346(15) . ?
C12 C11 1.391(16) . ?
C13 H13 0.9500 . ?
C36 H36 0.9500 . ?
C16 H16 0.9500 . ?
O2 C25 1.42(2) . ?
C11 H11 0.9500 . ?
F03J C03M 1.198(17) . ?
C34 H34 0.9500 . ?
C34 C33 1.397(13) . ?
C03L H03A 0.9800 . ?
C03L H03C 0.9800 . ?
C03L H03D 0.9800 . ?
C03M F03R 1.430(18) . ?
C33 H33 0.9500 . ?
C33 C32 1.351(14) . ?
C25 H25A 0.9800 . ?
C25 H25B 0.9800 . ?
C25 H25C 0.9800 . ?
C32 H32 0.9500 . ?
C0 H0A 0.9800 . ?
C0 H0B 0.9800 . ?
C0 H0C 0.9800 . ?
C56 H56A 0.9800 . ?
C56 H56B 0.9800 . ?
C56 H56C 0.9800 . ?
C55 H55A 0.9800 . ?
C55 H55B 0.9800 . ?
C55 H55C 0.9800 . ?
C54 H54A 0.9800 . ?
C54 H54B 0.9800 . ?
C54 H54C 0.9800 . ?
C54 O7 1.43(2) . ?
C5 H5A 0.9800 . ?
C5 H5B 0.9800 . ?
C5 H5C 0.9800 . ?
C53 H53A 0.9800 . ?
C53 H53B 0.9800 . ?
C53 H53C 0.9800 . ?

loop_
_geom_torsion_atom_site_label_1
_geom_torsion_atom_site_label_2
_geom_torsion_atom_site_label_3
_geom_torsion_atom_site_label_4
_geom_torsion
_geom_torsion_site_symmetry_1
_geom_torsion_site_symmetry_2
_geom_torsion_site_symmetry_3
_geom_torsion_site_symmetry_4
_geom_torsion_publ_flag
Ir1 N5 C46 C45 177.9(6) . . . . ?
Ir1 N5 C46 C47 -1.5(8) . . . . ?
Ir1 N5 C44 C43 178.6(6) . . . . ?
Ir1 N3 C40 C35 174.4(6) . . . . ?
Ir1 N3 C40 C39 -5.3(14) . . . . ?
Ir1 N3 C28 N4 -175.6(5) . . . . ?
Ir1 N3 C28 C27 6.5(9) . . . . ?
Ir1 N6 C49 C50 -177.8(6) . . . . ?
Ir1 N6 C47 C46 -0.3(8) . . . . ?
Ir1 N6 C47 C48 178.1(6) . . . . ?
Ir1 C21 C27 C26 -174.5(7) . . . . ?
Ir1 C21 C27 C28 3.5(9) . . . . ?
Ir1 C21 C22 C23 174.2(8) . . . . ?
Ir1 N1 C8 N2 -174.1(5) . . . . ?
Ir1 N1 C8 C7 6.5(10) . . . . ?
Ir1 N1 C20 C15 172.0(6) . . . . ?
Ir1 N1 C20 C19 -9.9(14) . . . . ?
Ir1 C1 C2 C3 176.0(7) . . . . ?
Ir1 C1 C7 C8 2.9(9) . . . . ?
Ir1 C1 C7 C6 -174.7(7) . . . . ?
Ir02 N006 C013 C018 4.9(14) . . . . ?
Ir02 N006 C013 C01P -178.6(6) . . . . ?
Ir02 N006 C017 N00M 177.9(5) . . . . ?
Ir02 N006 C017 C00X -8.9(9) . . . . ?
Ir02 N007 C020 N00P 179.8(5) . . . . ?
Ir02 N007 C020 C01V 2.9(9) . . . . ?
Ir02 N007 C02C C025 -178.7(6) . . . . ?
Ir02 N007 C02C C02L -0.1(14) . . . . ?
Ir02 N008 C00S C00J -2.1(8) . . . . ?
Ir02 N008 C00S C00R 177.9(6) . . . . ?
Ir02 N008 C01E C00T -176.9(6) . . . . ?
Ir02 N00D C00J C00S 5.1(9) . . . . ?
Ir02 N00D C00J C026 -175.9(6) . . . . ?
Ir02 N00D C02H C01C 175.9(6) . . . . ?
Ir02 C012 C01V C020 -8.6(8) . . . . ?
Ir02 C012 C01V C02R 172.5(6) . . . . ?
Ir02 C012 C02U C02N -173.9(6) . . . . ?
Ir02 C01A C030 C02B 179.1(7) . . . . ?
O004 C00U C01J C01C -176.4(8) . . . . ?
O004 C00U C01J C026 1.4(13) . . . . ?
O4 C41 C42 C45 53.0(11) . . . . ?
O4 C41 C42 C43 -129.9(9) . . . . ?
N006 C013 C018 C01R 176.5(8) . . . . ?
N006 C013 C01P N00M 0.7(8) . . . . ?
N006 C013 C01P C01W -177.5(7) . . . . ?
N007 C02C C02L C02F -177.7(8) . . . . ?
O6 C52 C51 C50 176.7(9) . . . . ?
O6 C52 C51 C48 -3.0(13) . . . . ?
O00A C00U C01J C01C 4.5(12) . . . . ?
O00A C00U C01J C026 -177.7(7) . . . . ?
O3 C41 C42 C45 -128.7(8) . . . . ?
O3 C41 C42 C43 48.4(11) . . . . ?
N00D C00J C00S N008 -2.0(10) . . . . ?
N00D C00J C00S C00R 178.0(7) . . . . ?
N00D C00J C026 C01J 0.4(12) . . . . ?
N5 C46 C45 C42 4.5(12) . . . . ?
N5 C46 C47 N6 1.2(10) . . . . ?
N5 C46 C47 C48 -177.2(7) . . . . ?
N5 C44 C43 C42 2.4(12) . . . . ?
N3 C40 C35 N4 -1.9(8) . . . . ?
N3 C40 C35 C36 179.4(8) . . . . ?
N3 C40 C39 C38 179.6(9) . . . . ?
O5 C52 C51 C50 -3.9(13) . . . . ?
O5 C52 C51 C48 176.4(8) . . . . ?
N6 C49 C50 C51 -0.5(13) . . . . ?
C00J N00D C02H C01C -0.1(12) . . . . ?
C46 N5 C44 C43 -0.3(11) . . . . ?
C46 C45 C42 C41 175.0(7) . . . . ?
C46 C45 C42 C43 -2.3(12) . . . . ?
N4 C35 C36 C37 -178.8(8) . . . . ?
N4 C29 C30 C31 -178.2(8) . . . . ?
N4 C29 C34 C33 176.5(10) . . . . ?
N00M C01B C02J C039 -175.1(7) . . . . ?
N00M C01P C01W C019 -176.9(8) . . . . ?
N2 C15 C20 N1 1.2(9) . . . . ?
N2 C15 C20 C19 -177.1(7) . . . . ?
N2 C15 C16 C17 177.6(9) . . . . ?
N2 C9 C14 C13 176.5(8) . . . . ?
N2 C9 C10 C11 -176.5(10) . . . . ?
N2 C8 C7 C1 174.8(8) . . . . ?
N2 C8 C7 C6 -7.7(15) . . . . ?
C40 N3 C28 N4 -1.4(8) . . . . ?
C40 N3 C28 C27 -179.3(7) . . . . ?
C40 C35 C36 C37 -0.5(14) . . . . ?
C40 C39 C38 C37 2.5(14) . . . . ?
N00P C01K C01O C024 -174.4(7) . . . . ?
N00P C01K C036 C02T 174.5(8) . . . . ?
N00P C025 C027 C02S 177.1(8) . . . . ?
N00P C025 C02C N007 0.7(8) . . . . ?
N00P C025 C02C C02L -178.1(7) . . . . ?
C45 C46 C47 N6 -178.2(7) . . . . ?
C45 C46 C47 C48 3.4(12) . . . . ?
C45 C42 C43 C44 -1.1(12) . . . . ?
C00R C01L C01T O00C -175.2(7) . . . . ?
C00R C01L C01T O00G 3.3(13) . . . . ?
C00S N008 C01E C00T -0.3(11) . . . . ?
C00S C00J C026 C01J 179.3(7) . . . . ?
C00S C00R C01L C00T -1.0(12) . . . . ?
C00S C00R C01L C01T -176.4(7) . . . . ?
C00T C01L C01T O00C 9.7(12) . . . . ?
C00T C01L C01T O00G -171.8(8) . . . . ?
C00U C01J C026 C00J -179.4(7) . . . . ?
C44 N5 C46 C45 -3.1(11) . . . . ?
C44 N5 C46 C47 177.5(7) . . . . ?
C00X C014 C02P O00W 180.0(8) . . . . ?
C00X C014 C02P C02B 1.0(12) . . . . ?
C00X C01A C030 C02B -2.3(12) . . . . ?
C35 N4 C29 C30 -86.2(10) . . . . ?
C35 N4 C29 C34 95.0(10) . . . . ?
C35 N4 C28 N3 0.2(9) . . . . ?
C35 N4 C28 C27 177.7(8) . . . . ?
C35 C40 C39 C38 -0.1(12) . . . . ?
C21 C27 C26 C24 -0.9(15) . . . . ?
C21 C27 C28 N3 -6.6(10) . . . . ?
C21 C27 C28 N4 176.1(8) . . . . ?
C21 C22 C23 C24 0.4(16) . . . . ?
C010 C01B C02J C039 -1.5(13) . . . . ?
C010 C034 C03B C039 -0.1(14) . . . . ?
C39 C40 C35 N4 177.9(7) . . . . ?
C39 C40 C35 C36 -0.8(12) . . . . ?
C012 C01V C020 N007 3.6(10) . . . . ?
C012 C01V C020 N00P -172.6(8) . . . . ?
C012 C01V C02R C032 1.8(13) . . . . ?
C013 N006 C017 N00M -1.3(9) . . . . ?
C013 N006 C017 C00X 171.9(7) . . . . ?
C013 C018 C01R C019 -0.7(12) . . . . ?
C013 C01P C01W C019 0.8(12) . . . . ?
C014 C00X C017 N006 -175.2(7) . . . . ?
C014 C00X C017 N00M -3.9(14) . . . . ?
C014 C00X C01A Ir02 -176.9(6) . . . . ?
C014 C00X C01A C030 4.3(12) . . . . ?
C15 N2 C9 C14 -60.0(11) . . . . ?
C15 N2 C9 C10 116.4(11) . . . . ?
C15 N2 C8 N1 0.3(9) . . . . ?
C15 N2 C8 C7 179.5(9) . . . . ?
C15 C20 C19 C18 -1.8(12) . . . . ?
C29 N4 C35 C40 -168.7(7) . . . . ?
C29 N4 C35 C36 9.8(14) . . . . ?
C29 N4 C28 N3 170.1(7) . . . . ?
C29 N4 C28 C27 -12.5(13) . . . . ?
C29 C30 C31 C32 2.5(15) . . . . ?
C29 C34 C33 C32 0.9(19) . . . . ?
C017 N006 C013 C018 -176.2(8) . . . . ?
C017 N006 C013 C01P 0.4(9) . . . . ?
C017 N00M C01B C010 102.4(10) . . . . ?
C017 N00M C01B C02J -83.7(11) . . . . ?
C017 N00M C01P C013 -1.4(8) . . . . ?
C017 N00M C01P C01W 176.5(8) . . . . ?
C017 C00X C014 C02P 173.5(8) . . . . ?
C017 C00X C01A Ir02 5.5(9) . . . . ?
C017 C00X C01A C030 -173.3(7) . . . . ?
C018 C013 C01P N00M 177.7(7) . . . . ?
C018 C013 C01P C01W -0.4(12) . . . . ?
C01A C00X C014 C02P -3.7(12) . . . . ?
C01A C00X C017 N006 2.3(10) . . . . ?
C01A C00X C017 N00M 173.6(8) . . . . ?
C01B N00M C017 N006 -169.1(7) . . . . ?
C01B N00M C017 C00X 19.1(15) . . . . ?
C01B N00M C01P C013 170.5(7) . . . . ?
C01B N00M C01P C01W -11.6(13) . . . . ?
C01B C010 C034 C03B 1.1(13) . . . . ?
C01B C02J C039 C03B 2.5(13) . . . . ?
C01C C01J C026 C00J -1.5(12) . . . . ?
N1 C8 C7 C1 -6.1(10) . . . . ?
N1 C8 C7 C6 171.5(8) . . . . ?
N1 C20 C19 C18 -179.8(8) . . . . ?
C01E N008 C00S C00J -179.0(7) . . . . ?
C01E N008 C00S C00R 1.0(11) . . . . ?
C01E C00T C01L C00R 1.7(12) . . . . ?
C01E C00T C01L C01T 176.7(8) . . . . ?
C9 N2 C15 C20 -177.0(7) . . . . ?
C9 N2 C15 C16 2.1(14) . . . . ?
C9 N2 C8 N1 176.0(8) . . . . ?
C9 N2 C8 C7 -4.7(14) . . . . ?
C9 C14 C13 C12 -2.1(17) . . . . ?
C9 C10 C11 C12 2.4(19) . . . . ?
C49 N6 C47 C46 -179.2(7) . . . . ?
C49 N6 C47 C48 -0.9(11) . . . . ?
C49 C50 C51 C48 -0.3(13) . . . . ?
C49 C50 C51 C52 -180.0(8) . . . . ?
C41 C42 C43 C44 -178.1(8) . . . . ?
C01J C01C C02H N00D -1.0(12) . . . . ?
C01K N00P C020 N007 172.3(7) . . . . ?
C01K N00P C020 C01V -11.3(13) . . . . ?
C01K N00P C025 C027 8.6(13) . . . . ?
C01K N00P C025 C02C -173.3(7) . . . . ?
C01K C01O C024 C02D -2.0(13) . . . . ?
C01L C00R C00S N008 -0.3(12) . . . . ?
C01L C00R C00S C00J 179.7(7) . . . . ?
C01L C00T C01E N008 -1.0(13) . . . . ?
C1 C2 C3 C4 1.8(15) . . . . ?
C1 C7 C6 C4 -4.5(14) . . . . ?
C01O C01K C036 C02T -3.8(13) . . . . ?
C01O C024 C02D C02T 0.0(14) . . . . ?
C01P N00M C017 N006 1.7(9) . . . . ?
C01P N00M C017 C00X -170.0(8) . . . . ?
C01P N00M C01B C010 -67.4(10) . . . . ?
C01P N00M C01B C02J 106.5(9) . . . . ?
C01P C013 C018 C01R 0.3(11) . . . . ?
C8 N2 C15 C20 -0.9(9) . . . . ?
C8 N2 C15 C16 178.1(9) . . . . ?
C8 N2 C9 C14 124.8(9) . . . . ?
C8 N2 C9 C10 -58.8(13) . . . . ?
C8 N1 C20 C15 -1.1(9) . . . . ?
C8 N1 C20 C19 177.1(9) . . . . ?
C8 C7 C6 C4 178.4(9) . . . . ?
C01R C019 C01W C01P -1.1(13) . . . . ?
C2 C1 C7 C8 -178.4(7) . . . . ?
C2 C1 C7 C6 4.0(12) . . . . ?
C2 C3 C4 O1 178.6(9) . . . . ?
C2 C3 C4 C6 -2.0(16) . . . . ?
C01V C012 C02U C02N 2.5(12) . . . . ?
C01V C02R C032 O01G -178.6(8) . . . . ?
C01V C02R C032 C02N 2.8(14) . . . . ?
C01W C019 C01R C018 1.1(13) . . . . ?
C27 C21 C22 C23 -1.7(13) . . . . ?
C27 C26 C24 C23 -0.5(18) . . . . ?
C27 C26 C24 O2 156.8(12) . . . . ?
C27 C26 C24 O7 -159.1(12) . . . . ?
C3 C4 O1 C0 151.7(17) . . . . ?
C3 C4 O1 C5 -173.1(17) . . . . ?
C3 C4 O1 C53 -6(3) . . . . ?
C3 C4 C6 C7 3.2(15) . . . . ?
C22 C21 C27 C26 2.0(13) . . . . ?
C22 C21 C27 C28 180.0(7) . . . . ?
C020 N007 C02C C025 -1.6(9) . . . . ?
C020 N007 C02C C02L 176.9(8) . . . . ?
C020 N00P C01K C01O 85.5(10) . . . . ?
C020 N00P C01K C036 -92.9(10) . . . . ?
C020 N00P C025 C027 -177.7(9) . . . . ?
C020 N00P C025 C02C 0.5(8) . . . . ?
C020 C01V C02R C032 -177.0(8) . . . . ?
C20 C15 C16 C17 -3.5(14) . . . . ?
C20 N1 C8 N2 0.5(9) . . . . ?
C20 N1 C8 C7 -178.9(7) . . . . ?
C20 C19 C18 C17 0.0(14) . . . . ?
C024 C02D C02T C036 0.3(14) . . . . ?
C025 N00P C01K C01O -101.8(9) . . . . ?
C025 N00P C01K C036 79.8(10) . . . . ?
C025 N00P C020 N007 -1.5(9) . . . . ?
C025 N00P C020 C01V 174.9(8) . . . . ?
C025 C027 C02S C02F 0.4(12) . . . . ?
C025 C02C C02L C02F 0.7(11) . . . . ?
C026 C00J C00S N008 179.1(7) . . . . ?
C026 C00J C00S C00R -0.9(12) . . . . ?
C027 C025 C02C N007 179.0(7) . . . . ?
C027 C025 C02C C02L 0.2(12) . . . . ?
C47 N6 C49 C50 1.1(12) . . . . ?
C47 C46 C45 C42 -176.2(7) . . . . ?
C47 C48 C51 C50 0.5(12) . . . . ?
C47 C48 C51 C52 -179.8(7) . . . . ?
C02C N007 C020 N00P 2.0(9) . . . . ?
C02C N007 C020 C01V -175.0(6) . . . . ?
C02C C025 C027 C02S -0.8(13) . . . . ?
C02D C02T C036 C01K 1.6(14) . . . . ?
O1 C4 C6 C7 -177.5(9) . . . . ?
C7 C1 C2 C3 -2.6(12) . . . . ?
C02H N00D C00J C00S -178.6(7) . . . . ?
C02H N00D C00J C026 0.4(11) . . . . ?
C02H C01C C01J C00U 179.6(7) . . . . ?
C02H C01C C01J C026 1.8(12) . . . . ?
C30 C29 C34 C33 -2.3(15) . . . . ?
C30 C31 C32 C33 -4.0(19) . . . . ?
C02J C039 C03B C034 -1.7(14) . . . . ?
C02L C02F C02S C027 0.5(13) . . . . ?
C26 C27 C28 N3 171.4(8) . . . . ?
C26 C27 C28 N4 -6.0(14) . . . . ?
C26 C24 C23 C22 0.8(18) . . . . ?
C26 C24 O2 C25 1(3) . . . . ?
C26 C24 O7 C54 -12(2) . . . . ?
C28 N3 C40 C35 2.1(8) . . . . ?
C28 N3 C40 C39 -177.7(9) . . . . ?
C28 N4 C35 C40 1.1(8) . . . . ?
C28 N4 C35 C36 179.6(9) . . . . ?
C28 N4 C29 C30 105.8(9) . . . . ?
C28 N4 C29 C34 -73.0(11) . . . . ?
C28 C27 C26 C24 -178.7(10) . . . . ?
C02P C02B C030 C01A 0.0(14) . . . . ?
C02R C01V C020 N007 -177.5(8) . . . . ?
C02R C01V C020 N00P 6.3(14) . . . . ?
C02S C02F C02L C02C -1.1(12) . . . . ?
C02U C012 C01V C020 174.6(7) . . . . ?
C02U C012 C01V C02R -4.4(11) . . . . ?
C02U C02N C032 O01G 176.8(8) . . . . ?
C02U C02N C032 C02R -4.6(14) . . . . ?
C14 C9 C10 C11 -0.3(17) . . . . ?
C18 C17 C16 C15 1.6(16) . . . . ?
C51 C48 C47 N6 0.1(11) . . . . ?
C51 C48 C47 C46 178.4(7) . . . . ?
C030 C02B C02P O00W -178.3(8) . . . . ?
C030 C02B C02P C014 0.8(14) . . . . ?
C23 C24 O2 C25 159.6(16) . . . . ?
C23 C24 O7 C54 -172.2(15) . . . . ?
C032 C02N C02U C012 1.9(14) . . . . ?
C10 C9 C14 C13 0.1(15) . . . . ?
C034 C010 C01B N00M 173.5(7) . . . . ?
C034 C010 C01B C02J -0.3(13) . . . . ?
C036 C01K C01O C024 4.0(13) . . . . ?
O038 S003 C03M F029 178.1(11) . . . . ?
O038 S003 C03M F03J -56.1(18) . . . . ?
O038 S003 C03M F03R 67.3(10) . . . . ?
C6 C4 O1 C0 -28(2) . . . . ?
C6 C4 O1 C5 8(2) . . . . ?
C6 C4 O1 C53 174(3) . . . . ?
C38 C37 C36 C35 2.8(15) . . . . ?
C13 C12 C11 C10 -4.3(19) . . . . ?
C36 C37 C38 C39 -3.8(15) . . . . ?
C16 C15 C20 N1 -177.9(8) . . . . ?
C16 C15 C20 C19 3.7(13) . . . . ?
C16 C17 C18 C19 0.1(17) . . . . ?
O2 C24 C23 C22 -158.1(12) . . . . ?
C11 C12 C13 C14 4.2(19) . . . . ?
C34 C29 C30 C31 0.6(13) . . . . ?
C34 C33 C32 C31 2(2) . . . . ?
C03L O00W C02P C014 6.4(13) . . . . ?
C03L O00W C02P C02B -174.6(8) . . . . ?
O03Q S003 C03M F029 -72.8(12) . . . . ?
O03Q S003 C03M F03J 52.9(19) . . . . ?
O03Q S003 C03M F03R 176.4(10) . . . . ?
C56 O01G C032 C02N -175.5(14) . . . . ?
C56 O01G C032 C02R 6.0(18) . . . . ?
O8 S003 C03M F029 51.5(14) . . . . ?
O8 S003 C03M F03J 177.3(17) . . . . ?
O8 S003 C03M F03R -59.3(12) . . . . ?
C55 O01G C032 C02N -39.5(18) . . . . ?
C55 O01G C032 C02R 141.9(14) . . . . ?
O7 C24 C23 C22 161.0(12) . . . . ?

loop_
_smtbx_masks_void_nr
_smtbx_masks_void_average_x
_smtbx_masks_void_average_y
_smtbx_masks_void_average_z
_smtbx_masks_void_volume
_smtbx_masks_void_count_electrons
_smtbx_masks_void_content
1 0.000 0.000 0.500 367.6 90.3 ?
2 0.354 0.868 0.139 34.9 6.9 ?
3 0.646 0.132 0.861 34.9 6.9 ?
